data_7029005
loop_
_publ_author_name
'Armstrong, David R.'
'Clegg, William'
'Hern\'an-G\'omez, Alberto'
'Kennedy, Alan R.'
'Livingstone, Zoe'
'Robertson, Stuart D.'
'Russo, Luca'
'Hevia, Eva'

_publ_section_title
;
 Probing the metallating ability of a polybasic sodium alkylmagnesiate
 supported by a bulky bis(amido) ligand: deprotomagnesiation reactions of
 nitrogen-based aromatic substrates.
;
_journal_issue 11
_journal_name_full 'Dalton transactions (Cambridge, England : 2003)'
_journal_page_first 4361
_journal_page_last 4369
_journal_paper_doi 10.1039/c3dt52639a
_journal_volume 43
_journal_year 2014
_chemical_formula_moiety 'C92 H145 Mg N4 Na O8 Si'
_chemical_formula_sum 'C92 H145 Mg N4 Na O8 Si'
_chemical_formula_weight 1510.51
_chemical_name_systematic
; 
 ? 
;
_space_group_IT_number 14
_symmetry_cell_setting monoclinic
_symmetry_space_group_name_Hall '-P 2yn'
_symmetry_space_group_name_H-M 'P 1 21/n 1'
_atom_sites_solution_hydrogens geom
_atom_sites_solution_primary direct
_atom_sites_solution_secondary difmap
_audit_creation_method SHELXL-97
_cell_angle_alpha 90.00
_cell_angle_beta 94.473(6)
_cell_angle_gamma 90.00
_cell_formula_units_Z 4
_cell_length_a 11.0261(7)
_cell_length_b 18.0103(11)
_cell_length_c 44.259(2)
_cell_measurement_reflns_used 5285
_cell_measurement_temperature 123(2)
_cell_measurement_theta_max 27.9012
_cell_measurement_theta_min 3.2661
_cell_volume 8762.3(9)
_computing_cell_refinement
;
CrysAlisPro, Agilent Technologies,
Version 1.171.34.46 (release 25-11-2010 CrysAlis171 .NET)
(compiled Nov 25 2010,17:55:46)
;
_computing_data_collection
;
CrysAlisPro, Agilent Technologies,
Version 1.171.34.46 (release 25-11-2010 CrysAlis171 .NET)
(compiled Nov 25 2010,17:55:46)
;
_computing_data_reduction
;
CrysAlisPro, Agilent Technologies,
Version 1.171.34.46 (release 25-11-2010 CrysAlis171 .NET)
(compiled Nov 25 2010,17:55:46)
;
_computing_structure_refinement 'SHELXL-97 (Sheldrick, 1997)'
_computing_structure_solution 'SHELXS-97 (Sheldrick, 1990)'
_diffrn_ambient_temperature 123(2)
_diffrn_measured_fraction_theta_full 0.997
_diffrn_measured_fraction_theta_max 0.997
_diffrn_measurement_device_type 'Oxford Diffraction, Gemini S'
_diffrn_measurement_method 'omega scans'
_diffrn_radiation_monochromator graphite
_diffrn_radiation_source 'fine-focus sealed tube'
_diffrn_radiation_type MoK\a
_diffrn_radiation_wavelength 0.71073
_diffrn_reflns_av_R_equivalents 0.0000
_diffrn_reflns_av_sigmaI/netI 0.1865
_diffrn_reflns_limit_h_max 13
_diffrn_reflns_limit_h_min -13
_diffrn_reflns_limit_k_max 21
_diffrn_reflns_limit_k_min -21
_diffrn_reflns_limit_l_max 52
_diffrn_reflns_limit_l_min -52
_diffrn_reflns_number 38363
_diffrn_reflns_theta_full 25.00
_diffrn_reflns_theta_max 25.00
_diffrn_reflns_theta_min 3.27
_exptl_absorpt_coefficient_mu 0.095
_exptl_absorpt_correction_T_max 1.00000
_exptl_absorpt_correction_T_min 0.95078
_exptl_absorpt_correction_type multi-scan
_exptl_absorpt_process_details
;
CrysAlisPro, Agilent Technologies,
Version 1.171.34.46 (release 25-11-2010 CrysAlis171 .NET)
(compiled Nov 25 2010,17:55:46)
Empirical absorption correction using spherical harmonics,
 implemented in SCALE3 ABSPACK scaling algorithm.
;
_exptl_crystal_colour colourless
_exptl_crystal_density_diffrn 1.145
_exptl_crystal_density_method 'not measured'
_exptl_crystal_description block
_exptl_crystal_F_000 3304
_exptl_crystal_size_max 0.20
_exptl_crystal_size_mid 0.10
_exptl_crystal_size_min 0.10
_refine_diff_density_max 0.782
_refine_diff_density_min -0.426
_refine_diff_density_rms 0.076
_refine_ls_extinction_method none
_refine_ls_goodness_of_fit_ref 1.049
_refine_ls_hydrogen_treatment mixed
_refine_ls_matrix_type full
_refine_ls_number_parameters 1054
_refine_ls_number_reflns 38363
_refine_ls_number_restraints 340
_refine_ls_restrained_S_all 1.048
_refine_ls_R_factor_all 0.1906
_refine_ls_R_factor_gt 0.1028
_refine_ls_shift/su_max 0.015
_refine_ls_shift/su_mean 0.000
_refine_ls_structure_factor_coef Fsqd
_refine_ls_weighting_details 'calc w=1/[\s^2^(Fo^2^)+(0.0812P)^2^+9.7277P] where P=(Fo^2^+2Fc^2^)/3'
_refine_ls_weighting_scheme calc
_refine_ls_wR_factor_gt 0.2312
_refine_ls_wR_factor_ref 0.3128
_reflns_number_gt 17297
_reflns_number_total 38363
_reflns_threshold_expression >2sigma(I)
_cod_data_source_file c3dt52639a.txt
_cod_data_source_block srzl1107
_cod_original_cell_volume 8762.4(9)
_cod_original_sg_symbol_H-M 'P 21/n'
_cod_database_code 7029005

loop_
_symmetry_equiv_pos_as_xyz
'x, y, z'
'-x+1/2, y+1/2, -z+1/2'
'-x, -y, -z'
'x-1/2, -y-1/2, z-1/2'

loop_
_atom_site_label
_atom_site_type_symbol
_atom_site_fract_x
_atom_site_fract_y
_atom_site_fract_z
_atom_site_U_iso_or_equiv
_atom_site_adp_type
_atom_site_occupancy
_atom_site_symmetry_multiplicity
_atom_site_calc_flag
_atom_site_refinement_flags
_atom_site_disorder_assembly
_atom_site_disorder_group
Na1 Na -0.23643(18) 0.65484(10) 0.16291(4) 0.0464(5) Uani 1 1 d . . .
Mg1 Mg 0.19957(14) 0.13350(8) 0.13078(3) 0.0331(4) Uani 1 1 d . . .
Si1 Si 0.27728(12) 0.25315(7) 0.07804(3) 0.0302(3) Uani 1 1 d . . .
O1 O 0.0282(3) 0.17700(16) 0.14052(6) 0.0358(8) Uani 1 1 d . . .
O2 O -0.4306(3) 0.61621(19) 0.13649(7) 0.0513(9) Uani 1 1 d . A .
O3 O -0.2575(19) 0.5449(9) 0.1936(4) 0.0567(15) Uani 0.507(4) 1 d PDU A 1
O4 O -0.3635(3) 0.71839(19) 0.19560(7) 0.0545(10) Uani 1 1 d . A .
O5 O -0.1993(3) 0.77822(18) 0.14580(7) 0.0549(10) Uani 1 1 d . A .
O6 O -0.0274(18) 0.6570(10) 0.1809(3) 0.055(3) Uani 0.507(4) 1 d PU A 1
O7 O -0.1550(19) 0.6154(12) 0.1172(4) 0.065(3) Uani 0.507(4) 1 d PU A 1
O8 O 0.2143(14) 0.6780(12) 0.0364(5) 0.088(3) Uani 0.507(4) 1 d PDU A 1
N1 N 0.2474(4) 0.2623(2) 0.03857(8) 0.0318(9) Uani 1 1 d . . .
N2 N 0.2459(3) 0.16403(19) 0.08716(7) 0.0274(8) Uani 1 1 d . . .
N3 N 0.2858(4) 0.1844(2) 0.16722(9) 0.0371(11) Uani 1 1 d . . .
N4 N 0.1572(4) 0.0248(2) 0.12885(9) 0.0344(10) Uani 1 1 d . . .
C1 C 0.2940(4) 0.3026(3) 0.01455(9) 0.0347(11) Uani 1 1 d . . .
C2 C 0.3239(4) 0.2638(3) -0.01201(9) 0.0366(12) Uani 1 1 d . . .
C3 C 0.3760(5) 0.3032(3) -0.03449(10) 0.0450(14) Uani 1 1 d . . .
H3A H 0.3955 0.2781 -0.0524 0.054 Uiso 1 1 calc R . .
C4 C 0.4002(5) 0.3781(3) -0.03152(11) 0.0551(15) Uani 1 1 d . . .
H4A H 0.4399 0.4036 -0.0468 0.066 Uiso 1 1 calc R . .
C5 C 0.3671(5) 0.4155(3) -0.00663(10) 0.0472(14) Uani 1 1 d . . .
H5A H 0.3831 0.4673 -0.0050 0.057 Uiso 1 1 calc R . .
C6 C 0.3107(5) 0.3805(3) 0.01634(9) 0.0369(12) Uani 1 1 d . . .
C7 C 0.2913(5) 0.1824(3) -0.01715(10) 0.0425(13) Uani 1 1 d . . .
H7A H 0.2920 0.1581 0.0032 0.051 Uiso 1 1 calc R . .
C8 C 0.3798(6) 0.1403(3) -0.03551(10) 0.0596(17) Uani 1 1 d . . .
H8A H 0.4632 0.1499 -0.0272 0.089 Uiso 1 1 calc R . .
H8B H 0.3702 0.1568 -0.0567 0.089 Uiso 1 1 calc R . .
H8C H 0.3629 0.0869 -0.0345 0.089 Uiso 1 1 calc R . .
C9 C 0.1604(5) 0.1776(3) -0.03208(10) 0.0542(15) Uani 1 1 d . . .
H9A H 0.1333 0.1258 -0.0324 0.081 Uiso 1 1 calc R . .
H9B H 0.1585 0.1966 -0.0529 0.081 Uiso 1 1 calc R . .
H9C H 0.1061 0.2074 -0.0204 0.081 Uiso 1 1 calc R . .
C10 C 0.2612(5) 0.4236(3) 0.04144(11) 0.0428(13) Uani 1 1 d . . .
H10A H 0.2707 0.3919 0.0600 0.051 Uiso 1 1 calc R . .
C11 C 0.3253(6) 0.4964(3) 0.04901(11) 0.0606(16) Uani 1 1 d . . .
H11A H 0.4124 0.4872 0.0536 0.091 Uiso 1 1 calc R . .
H11B H 0.2912 0.5189 0.0666 0.091 Uiso 1 1 calc R . .
H11C H 0.3137 0.5301 0.0316 0.091 Uiso 1 1 calc R . .
C12 C 0.1255(5) 0.4367(3) 0.03440(12) 0.0600(16) Uani 1 1 d . . .
H12A H 0.0840 0.3889 0.0314 0.090 Uiso 1 1 calc R . .
H12B H 0.1125 0.4667 0.0160 0.090 Uiso 1 1 calc R . .
H12C H 0.0927 0.4630 0.0514 0.090 Uiso 1 1 calc R . .
C13 C 0.1707(4) 0.3147(2) 0.09800(9) 0.0307(11) Uani 1 1 d . . .
C14 C 0.0458(5) 0.3093(3) 0.08977(9) 0.0372(12) Uani 1 1 d . . .
H14A H 0.0175 0.2725 0.0755 0.045 Uiso 1 1 calc R . .
C15 C -0.0376(5) 0.3561(3) 0.10179(10) 0.0439(13) Uani 1 1 d . . .
H15A H -0.1216 0.3520 0.0954 0.053 Uiso 1 1 calc R . .
C16 C 0.0014(5) 0.4087(3) 0.12308(11) 0.0483(14) Uani 1 1 d . . .
H16A H -0.0560 0.4406 0.1314 0.058 Uiso 1 1 calc R . .
C17 C 0.1213(5) 0.4149(3) 0.13218(10) 0.0427(13) Uani 1 1 d . . .
H17A H 0.1478 0.4503 0.1472 0.051 Uiso 1 1 calc R . .
C18 C 0.2050(5) 0.3692(2) 0.11947(9) 0.0362(12) Uani 1 1 d . . .
H18A H 0.2889 0.3752 0.1256 0.043 Uiso 1 1 calc R . .
C19 C 0.4325(4) 0.2913(2) 0.09104(9) 0.0320(11) Uani 1 1 d . . .
C20 C 0.5058(4) 0.3361(2) 0.07459(10) 0.0385(12) Uani 1 1 d . . .
H20A H 0.4824 0.3454 0.0538 0.046 Uiso 1 1 calc R . .
C21 C 0.6116(5) 0.3674(3) 0.08752(10) 0.0416(12) Uani 1 1 d . . .
H21A H 0.6601 0.3977 0.0757 0.050 Uiso 1 1 calc R . .
C22 C 0.6473(5) 0.3545(3) 0.11799(10) 0.0410(12) Uani 1 1 d . . .
H22A H 0.7182 0.3777 0.1272 0.049 Uiso 1 1 calc R . .
C23 C 0.5798(5) 0.3084(3) 0.13450(10) 0.0429(13) Uani 1 1 d . . .
H23A H 0.6060 0.2975 0.1550 0.051 Uiso 1 1 calc R . .
C24 C 0.4726(4) 0.2773(2) 0.12139(9) 0.0366(12) Uani 1 1 d . . .
H24A H 0.4257 0.2460 0.1332 0.044 Uiso 1 1 calc R . .
C25 C 0.2539(4) 0.1071(2) 0.06500(9) 0.0298(11) Uani 1 1 d . . .
C26 C 0.1462(4) 0.0751(2) 0.05108(9) 0.0317(11) Uani 1 1 d . . .
C27 C 0.1539(5) 0.0194(3) 0.02928(9) 0.0371(12) Uani 1 1 d . . .
H27A H 0.0809 -0.0014 0.0201 0.044 Uiso 1 1 calc R . .
C28 C 0.2626(5) -0.0062(3) 0.02070(9) 0.0399(12) Uani 1 1 d . . .
H28A H 0.2653 -0.0437 0.0057 0.048 Uiso 1 1 calc R . .
C29 C 0.3689(4) 0.0239(2) 0.03435(9) 0.0356(12) Uani 1 1 d . . .
H29A H 0.4448 0.0061 0.0286 0.043 Uiso 1 1 calc R . .
C30 C 0.3680(4) 0.0791(2) 0.05620(9) 0.0325(11) Uani 1 1 d . . .
C31 C 0.0221(4) 0.1008(2) 0.05835(9) 0.0343(11) Uani 1 1 d . . .
H31A H 0.0328 0.1310 0.0773 0.041 Uiso 1 1 calc R . .
C32 C -0.0652(4) 0.0371(3) 0.06426(10) 0.0408(12) Uani 1 1 d . . .
H32A H -0.1432 0.0576 0.0695 0.061 Uiso 1 1 calc R . .
H32B H -0.0302 0.0066 0.0811 0.061 Uiso 1 1 calc R . .
H32C H -0.0782 0.0065 0.0460 0.061 Uiso 1 1 calc R . .
C33 C -0.0383(4) 0.1509(3) 0.03347(10) 0.0415(12) Uani 1 1 d . . .
H33A H -0.1161 0.1692 0.0398 0.062 Uiso 1 1 calc R . .
H33B H -0.0525 0.1225 0.0147 0.062 Uiso 1 1 calc R . .
H33C H 0.0151 0.1931 0.0301 0.062 Uiso 1 1 calc R . .
C34 C 0.4870(4) 0.1108(2) 0.06863(10) 0.0362(12) Uani 1 1 d . . .
H34A H 0.4732 0.1422 0.0867 0.043 Uiso 1 1 calc R . .
C35 C 0.5441(5) 0.1590(3) 0.04474(10) 0.0441(13) Uani 1 1 d . . .
H35A H 0.4884 0.1995 0.0385 0.066 Uiso 1 1 calc R . .
H35B H 0.5590 0.1284 0.0271 0.066 Uiso 1 1 calc R . .
H35C H 0.6213 0.1797 0.0534 0.066 Uiso 1 1 calc R . .
C36 C 0.5798(4) 0.0504(3) 0.07805(10) 0.0445(13) Uani 1 1 d . . .
H36A H 0.5415 0.0128 0.0902 0.067 Uiso 1 1 calc R . .
H36B H 0.6489 0.0726 0.0901 0.067 Uiso 1 1 calc R . .
H36C H 0.6084 0.0270 0.0599 0.067 Uiso 1 1 calc R . .
C37 C 0.3917(4) 0.1927(3) 0.18591(9) 0.0345(12) Uani 1 1 d . . .
C38 C 0.4712(5) 0.1309(3) 0.19047(10) 0.0433(13) Uani 1 1 d . . .
C39 C 0.5817(5) 0.1401(3) 0.20664(10) 0.0474(14) Uani 1 1 d . . .
H39A H 0.6353 0.0988 0.2088 0.057 Uiso 1 1 calc R . .
C40 C 0.6187(5) 0.2068(3) 0.21999(11) 0.0528(15) Uani 1 1 d . . .
H40A H 0.6965 0.2119 0.2306 0.063 Uiso 1 1 calc R . .
C41 C 0.5391(5) 0.2651(3) 0.21731(9) 0.0497(15) Uani 1 1 d . . .
H41A H 0.5607 0.3106 0.2272 0.060 Uiso 1 1 calc R . .
C42 C 0.4279(5) 0.2599(3) 0.20056(9) 0.0378(12) Uani 1 1 d . . .
C43 C 0.4353(5) 0.0559(3) 0.17689(10) 0.0435(13) Uani 1 1 d . . .
H43A H 0.3444 0.0539 0.1746 0.052 Uiso 1 1 calc R . .
C44 C 0.4801(5) 0.0478(3) 0.14556(10) 0.0541(15) Uani 1 1 d . . .
H44A H 0.4579 0.0921 0.1335 0.081 Uiso 1 1 calc R . .
H44B H 0.4427 0.0039 0.1356 0.081 Uiso 1 1 calc R . .
H44C H 0.5688 0.0421 0.1473 0.081 Uiso 1 1 calc R . .
C45 C 0.4797(6) -0.0108(3) 0.19628(11) 0.0589(16) Uani 1 1 d . . .
H45A H 0.4545 -0.0048 0.2169 0.088 Uiso 1 1 calc R . .
H45B H 0.5686 -0.0136 0.1970 0.088 Uiso 1 1 calc R . .
H45C H 0.4444 -0.0565 0.1874 0.088 Uiso 1 1 calc R . .
C46 C 0.3414(5) 0.3255(3) 0.19852(10) 0.0446(13) Uani 1 1 d . . .
H46A H 0.3016 0.3259 0.1774 0.054 Uiso 1 1 calc R . .
C47 C 0.3996(6) 0.4018(3) 0.20398(11) 0.0622(17) Uani 1 1 d . . .
H47A H 0.4657 0.4081 0.1906 0.093 Uiso 1 1 calc R . .
H47B H 0.4323 0.4056 0.2252 0.093 Uiso 1 1 calc R . .
H47C H 0.3383 0.4405 0.1997 0.093 Uiso 1 1 calc R . .
C48 C 0.2387(5) 0.3167(3) 0.22016(10) 0.0530(15) Uani 1 1 d . . .
H48A H 0.1995 0.2683 0.2168 0.080 Uiso 1 1 calc R . .
H48B H 0.1785 0.3562 0.2162 0.080 Uiso 1 1 calc R . .
H48C H 0.2733 0.3202 0.2412 0.080 Uiso 1 1 calc R . .
C49 C 0.1815(4) -0.0385(3) 0.14617(9) 0.0361(12) Uani 1 1 d . . .
C50 C 0.1541(4) -0.0403(3) 0.17698(10) 0.0373(12) Uani 1 1 d . . .
C51 C 0.1816(5) -0.1035(3) 0.19429(10) 0.0452(13) Uani 1 1 d . . .
H51A H 0.1618 -0.1045 0.2148 0.054 Uiso 1 1 calc R . .
C52 C 0.2363(5) -0.1642(3) 0.18256(12) 0.0518(14) Uani 1 1 d . . .
H52A H 0.2564 -0.2062 0.1949 0.062 Uiso 1 1 calc R . .
C53 C 0.2621(5) -0.1631(3) 0.15217(11) 0.0490(14) Uani 1 1 d . . .
H53A H 0.2977 -0.2058 0.1439 0.059 Uiso 1 1 calc R . .
C54 C 0.2378(5) -0.1026(2) 0.13384(10) 0.0373(12) Uani 1 1 d . . .
C55 C 0.0897(5) 0.0231(3) 0.19180(10) 0.0432(13) Uani 1 1 d . . .
H55A H 0.0806 0.0645 0.1768 0.052 Uiso 1 1 calc R . .
C56 C -0.0377(5) 0.0009(3) 0.19966(11) 0.0597(16) Uani 1 1 d . . .
H56A H -0.0853 -0.0155 0.1813 0.090 Uiso 1 1 calc R . .
H56B H -0.0777 0.0437 0.2083 0.090 Uiso 1 1 calc R . .
H56C H -0.0318 -0.0396 0.2145 0.090 Uiso 1 1 calc R . .
C57 C 0.1608(5) 0.0534(3) 0.22018(10) 0.0606(16) Uani 1 1 d . . .
H57A H 0.1191 0.0971 0.2275 0.091 Uiso 1 1 calc R . .
H57B H 0.2430 0.0673 0.2153 0.091 Uiso 1 1 calc R . .
H57C H 0.1660 0.0151 0.2360 0.091 Uiso 1 1 calc R . .
C58 C 0.2667(5) -0.1046(3) 0.10103(10) 0.0404(12) Uani 1 1 d . . .
H58A H 0.2790 -0.0522 0.0944 0.048 Uiso 1 1 calc R . .
C59 C 0.1587(5) -0.1370(3) 0.08092(10) 0.0527(15) Uani 1 1 d . . .
H59A H 0.0870 -0.1054 0.0823 0.079 Uiso 1 1 calc R . .
H59B H 0.1409 -0.1872 0.0878 0.079 Uiso 1 1 calc R . .
H59C H 0.1798 -0.1389 0.0598 0.079 Uiso 1 1 calc R . .
C60 C 0.3791(5) -0.1477(3) 0.09513(11) 0.0542(15) Uani 1 1 d . . .
H60A H 0.4462 -0.1325 0.1096 0.081 Uiso 1 1 calc R . .
H60B H 0.4008 -0.1377 0.0745 0.081 Uiso 1 1 calc R . .
H60C H 0.3635 -0.2008 0.0974 0.081 Uiso 1 1 calc R . .
C61 C -0.0893(4) 0.1451(3) 0.12850(10) 0.0437(13) Uani 1 1 d . . .
H61A H -0.0817 0.0910 0.1251 0.052 Uiso 1 1 calc R . .
H61B H -0.1181 0.1691 0.1091 0.052 Uiso 1 1 calc R . .
C62 C -0.1753(5) 0.1606(3) 0.15265(10) 0.0464(13) Uani 1 1 d . . .
H62A H -0.1702 0.1215 0.1684 0.056 Uiso 1 1 calc R . .
H62B H -0.2604 0.1645 0.1438 0.056 Uiso 1 1 calc R . .
C63 C -0.1292(5) 0.2352(3) 0.16549(11) 0.0475(13) Uani 1 1 d . . .
H63A H -0.1590 0.2770 0.1524 0.057 Uiso 1 1 calc R . .
H63B H -0.1543 0.2432 0.1862 0.057 Uiso 1 1 calc R . .
C64 C 0.0073(5) 0.2267(3) 0.16556(10) 0.0399(12) Uani 1 1 d . . .
H64A H 0.0461 0.2755 0.1626 0.048 Uiso 1 1 calc R . .
H64B H 0.0413 0.2054 0.1850 0.048 Uiso 1 1 calc R . .
C65 C -0.4874(7) 0.5452(3) 0.13412(17) 0.093(2) Uani 1 1 d . . .
H65A H -0.4581 0.5134 0.1514 0.112 Uiso 1 1 calc R A .
H65B H -0.4687 0.5204 0.1151 0.112 Uiso 1 1 calc R . .
C66 C -0.6160(7) 0.5579(4) 0.13437(15) 0.091(2) Uani 1 1 d . A .
H66A H -0.6409 0.5578 0.1554 0.109 Uiso 1 1 calc R . .
H66B H -0.6624 0.5190 0.1226 0.109 Uiso 1 1 calc R . .
C67 C -0.6368(6) 0.6306(3) 0.12037(17) 0.084(2) Uani 1 1 d . . .
H67A H -0.6909 0.6610 0.1322 0.101 Uiso 1 1 calc R A .
H67B H -0.6744 0.6254 0.0994 0.101 Uiso 1 1 calc R . .
C68 C -0.5115(5) 0.6659(3) 0.12038(12) 0.0549(15) Uani 1 1 d . A .
H68A H -0.4883 0.6726 0.0994 0.066 Uiso 1 1 calc R . .
H68B H -0.5104 0.7149 0.1305 0.066 Uiso 1 1 calc R . .
C69 C -0.3040(14) 0.5330(9) 0.2234(4) 0.059(3) Uani 0.507(4) 1 d PDU A 1
H69A H -0.3930 0.5250 0.2211 0.070 Uiso 0.507(4) 1 calc PR A 1
H69B H -0.2876 0.5774 0.2363 0.070 Uiso 0.507(4) 1 calc PR A 1
C70 C -0.242(3) 0.4657(11) 0.2383(4) 0.063(3) Uani 0.507(4) 1 d PDU A 1
H70A H -0.1772 0.4800 0.2540 0.076 Uiso 0.507(4) 1 calc PR A 1
H70B H -0.3006 0.4322 0.2472 0.076 Uiso 0.507(4) 1 calc PR A 1
C71 C -0.190(2) 0.4319(10) 0.2109(3) 0.083(3) Uani 0.507(4) 1 d PDU A 1
H71A H -0.2019 0.3774 0.2107 0.100 Uiso 0.507(4) 1 calc PR A 1
H71B H -0.1024 0.4427 0.2109 0.100 Uiso 0.507(4) 1 calc PR A 1
C72 C -0.2610(14) 0.4675(7) 0.1831(3) 0.070(3) Uani 0.507(4) 1 d PDU A 1
H72A H -0.2185 0.4610 0.1643 0.084 Uiso 0.507(4) 1 calc PR A 1
H72B H -0.3451 0.4483 0.1799 0.084 Uiso 0.507(4) 1 calc PR A 1
C73 C -0.4797(5) 0.6915(3) 0.20282(11) 0.0571(15) Uani 1 1 d . . .
H73A H -0.4826 0.6366 0.2019 0.068 Uiso 1 1 calc R A .
H73B H -0.5452 0.7119 0.1886 0.068 Uiso 1 1 calc R . .
C74 C -0.4925(6) 0.7184(3) 0.23460(11) 0.0604(16) Uani 1 1 d . A .
H74A H -0.4482 0.6858 0.2497 0.073 Uiso 1 1 calc R . .
H74B H -0.5790 0.7214 0.2390 0.073 Uiso 1 1 calc R . .
C75 C -0.4351(7) 0.7946(3) 0.23402(12) 0.076(2) Uani 1 1 d . . .
H75A H -0.4971 0.8329 0.2283 0.091 Uiso 1 1 calc R A .
H75B H -0.3946 0.8073 0.2541 0.091 Uiso 1 1 calc R . .
C76 C -0.3434(6) 0.7892(3) 0.21050(12) 0.0664(18) Uani 1 1 d . A .
H76A H -0.3552 0.8302 0.1957 0.080 Uiso 1 1 calc R . .
H76B H -0.2596 0.7921 0.2202 0.080 Uiso 1 1 calc R . .
C77 C -0.2955(5) 0.8179(3) 0.12957(12) 0.0573(16) Uani 1 1 d . . .
H77A H -0.3699 0.8167 0.1407 0.069 Uiso 1 1 calc R A .
H77B H -0.3143 0.7958 0.1093 0.069 Uiso 1 1 calc R . .
C78 C -0.2508(6) 0.8962(3) 0.12681(14) 0.0712(19) Uani 1 1 d . A .
H78A H -0.2877 0.9202 0.1082 0.085 Uiso 1 1 calc R . .
H78B H -0.2691 0.9263 0.1446 0.085 Uiso 1 1 calc R . .
C79 C -0.1188(5) 0.8866(3) 0.12544(12) 0.0600(16) Uani 1 1 d . . .
H79A H -0.0737 0.9322 0.1318 0.072 Uiso 1 1 calc R A .
H79B H -0.0982 0.8724 0.1049 0.072 Uiso 1 1 calc R . .
C80 C -0.0932(5) 0.8237(3) 0.14802(13) 0.0603(16) Uani 1 1 d . A .
H80A H -0.0212 0.7948 0.1429 0.072 Uiso 1 1 calc R . .
H80B H -0.0778 0.8435 0.1688 0.072 Uiso 1 1 calc R . .
C81 C -0.0127(16) 0.6902(14) 0.2103(6) 0.059(3) Uani 0.507(4) 1 d PU A 1
H81A H -0.0870 0.6834 0.2212 0.071 Uiso 0.507(4) 1 calc PR A 1
H81B H 0.0040 0.7440 0.2087 0.071 Uiso 0.507(4) 1 calc PR A 1
C82 C 0.096(2) 0.6500(18) 0.2270(7) 0.063(4) Uani 0.507(4) 1 d PU A 1
H82A H 0.1538 0.6862 0.2369 0.076 Uiso 0.507(4) 1 calc PR A 1
H82B H 0.0683 0.6160 0.2426 0.076 Uiso 0.507(4) 1 calc PR A 1
C83 C 0.155(2) 0.6078(11) 0.2034(5) 0.077(4) Uani 0.507(4) 1 d PU A 1
H83A H 0.2406 0.6233 0.2027 0.092 Uiso 0.507(4) 1 calc PR A 1
H83B H 0.1526 0.5539 0.2077 0.092 Uiso 0.507(4) 1 calc PR A 1
C84 C 0.0849(12) 0.6244(7) 0.1741(3) 0.074(2) Uani 0.507(4) 1 d PU A 1
H84A H 0.1311 0.6591 0.1620 0.089 Uiso 0.507(4) 1 calc PR A 1
H84B H 0.0699 0.5782 0.1623 0.089 Uiso 0.507(4) 1 calc PR A 1
C85 C -0.206(2) 0.5598(10) 0.0965(6) 0.060(3) Uani 0.507(4) 1 d PU A 1
H85A H -0.2890 0.5746 0.0883 0.072 Uiso 0.507(4) 1 calc PR A 1
H85B H -0.2116 0.5113 0.1068 0.072 Uiso 0.507(4) 1 calc PR A 1
C86 C -0.1215(12) 0.5556(8) 0.0718(3) 0.066(3) Uani 0.507(4) 1 d PU A 1
H86A H -0.1603 0.5765 0.0527 0.079 Uiso 0.507(4) 1 calc PR A 1
H86B H -0.0987 0.5034 0.0681 0.079 Uiso 0.507(4) 1 calc PR A 1
C87 C -0.0067(16) 0.6019(9) 0.0828(3) 0.089(3) Uani 0.507(4) 1 d PU A 1
H87A H 0.0309 0.6261 0.0658 0.107 Uiso 0.507(4) 1 calc PR A 1
H87B H 0.0547 0.5715 0.0947 0.107 Uiso 0.507(4) 1 calc PR A 1
C88 C -0.0702(14) 0.6608(9) 0.1037(3) 0.079(2) Uani 0.507(4) 1 d PU A 1
H88A H -0.0109 0.6830 0.1190 0.095 Uiso 0.507(4) 1 calc PR A 1
H88B H -0.1112 0.7008 0.0914 0.095 Uiso 0.507(4) 1 calc PR A 1
C89 C 0.277(2) 0.7287(13) 0.0166(4) 0.076(3) Uani 0.507(4) 1 d PDU A 1
H89A H 0.3559 0.7456 0.0264 0.091 Uiso 0.507(4) 1 calc PR A 1
H89B H 0.2260 0.7724 0.0107 0.091 Uiso 0.507(4) 1 calc PR A 1
C90 C 0.294(2) 0.6783(16) -0.0102(6) 0.062(3) Uani 0.507(4) 1 d PDU A 1
H90A H 0.3640 0.6447 -0.0059 0.074 Uiso 0.507(4) 1 calc PR A 1
H90B H 0.3055 0.7075 -0.0286 0.074 Uiso 0.507(4) 1 calc PR A 1
C91 C 0.175(2) 0.6348(15) -0.0136(6) 0.065(3) Uani 0.507(4) 1 d PDU A 1
H91A H 0.1270 0.6468 -0.0328 0.078 Uiso 0.507(4) 1 calc PR A 1
H91B H 0.1892 0.5806 -0.0124 0.078 Uiso 0.507(4) 1 calc PR A 1
C92 C 0.114(2) 0.6633(15) 0.0137(5) 0.074(3) Uani 0.507(4) 1 d PDU A 1
H92A H 0.0676 0.7092 0.0086 0.089 Uiso 0.507(4) 1 calc PR A 1
H92B H 0.0582 0.6255 0.0210 0.089 Uiso 0.507(4) 1 calc PR A 1
O7A O -0.1291(19) 0.5963(12) 0.1241(4) 0.065(3) Uani 0.49 1 d PU A 2
C85A C -0.0067(13) 0.6234(8) 0.1208(3) 0.079(2) Uani 0.49 1 d PU A 2
H85C H 0.0158 0.6636 0.1354 0.095 Uiso 0.493(4) 1 calc PR A 2
H85D H 0.0540 0.5830 0.1233 0.095 Uiso 0.493(4) 1 calc PR A 2
C86A C -0.0179(17) 0.6502(10) 0.0907(3) 0.089(3) Uani 0.49 1 d PU A 2
H86C H 0.0640 0.6526 0.0831 0.107 Uiso 0.493(4) 1 calc PR A 2
H86D H -0.0506 0.7014 0.0908 0.107 Uiso 0.493(4) 1 calc PR A 2
C87A C -0.0982(14) 0.6043(8) 0.0694(3) 0.066(3) Uani 0.49 1 d PU A 2
H87C H -0.0566 0.5601 0.0619 0.079 Uiso 0.493(4) 1 calc PR A 2
H87D H -0.1369 0.6334 0.0523 0.079 Uiso 0.493(4) 1 calc PR A 2
C88A C -0.192(2) 0.5843(11) 0.0950(6) 0.060(3) Uani 0.49 1 d PU A 2
H88C H -0.2648 0.6164 0.0925 0.072 Uiso 0.493(4) 1 calc PR A 2
H88D H -0.2181 0.5319 0.0930 0.072 Uiso 0.493(4) 1 calc PR A 2
O6A O -0.0420(19) 0.6445(11) 0.1913(3) 0.055(3) Uani 0.49 1 d PU A 2
C81A C 0.0296(16) 0.6972(14) 0.2084(6) 0.059(3) Uani 0.49 1 d PU A 2
H81C H -0.0217 0.7239 0.2222 0.071 Uiso 0.493(4) 1 calc PR A 2
H81D H 0.0627 0.7339 0.1946 0.071 Uiso 0.493(4) 1 calc PR A 2
C82A C 0.131(2) 0.6595(17) 0.2264(7) 0.063(4) Uani 0.49 1 d PU A 2
H82C H 0.1138 0.6527 0.2478 0.076 Uiso 0.493(4) 1 calc PR A 2
H82D H 0.2091 0.6867 0.2255 0.076 Uiso 0.493(4) 1 calc PR A 2
C84A C 0.0176(12) 0.5767(7) 0.1980(3) 0.074(2) Uani 0.49 1 d PU A 2
H84C H -0.0278 0.5491 0.2129 0.089 Uiso 0.493(4) 1 calc PR A 2
H84D H 0.0165 0.5465 0.1793 0.089 Uiso 0.493(4) 1 calc PR A 2
C83A C 0.132(3) 0.5851(11) 0.2092(6) 0.077(4) Uani 0.49 1 d PU A 2
H83C H 0.1878 0.5871 0.1928 0.092 Uiso 0.493(4) 1 calc PR A 2
H83D H 0.1570 0.5439 0.2231 0.092 Uiso 0.493(4) 1 calc PR A 2
O8A O 0.1800(14) 0.6909(12) 0.0360(5) 0.088(3) Uani 0.49 1 d PDU A 2
C89A C 0.2936(19) 0.7205(15) 0.0256(4) 0.076(3) Uani 0.49 1 d PDU A 2
H89C H 0.3619 0.7086 0.0407 0.091 Uiso 0.493(4) 1 calc PR A 2
H89D H 0.2876 0.7753 0.0240 0.091 Uiso 0.493(4) 1 calc PR A 2
C90A C 0.319(2) 0.6881(18) -0.0049(6) 0.062(3) Uani 0.49 1 d PDU A 2
H90C H 0.3378 0.7277 -0.0194 0.074 Uiso 0.493(4) 1 calc PR A 2
H90D H 0.3879 0.6527 -0.0029 0.074 Uiso 0.493(4) 1 calc PR A 2
C91A C 0.201(2) 0.6492(16) -0.0149(6) 0.065(3) Uani 0.49 1 d PDU A 2
H91C H 0.1588 0.6762 -0.0321 0.078 Uiso 0.493(4) 1 calc PR A 2
H91D H 0.2182 0.5981 -0.0217 0.078 Uiso 0.493(4) 1 calc PR A 2
C92A C 0.122(2) 0.6466(15) 0.0114(5) 0.074(3) Uani 0.49 1 d PDU A 2
H92C H 0.0402 0.6668 0.0052 0.089 Uiso 0.493(4) 1 calc PR A 2
H92D H 0.1122 0.5946 0.0181 0.089 Uiso 0.493(4) 1 calc PR A 2
O3A O -0.272(2) 0.5466(10) 0.1938(4) 0.0567(15) Uani 0.49 1 d PDU A 2
C72A C -0.1923(14) 0.4895(7) 0.1823(3) 0.070(3) Uani 0.49 1 d PDU A 2
H72C H -0.1071 0.5072 0.1833 0.084 Uiso 0.493(4) 1 calc PR A 2
H72D H -0.2186 0.4771 0.1610 0.084 Uiso 0.493(4) 1 calc PR A 2
C69A C -0.2513(15) 0.5433(9) 0.2269(4) 0.059(3) Uani 0.49 1 d PDU A 2
H69C H -0.3219 0.5626 0.2370 0.070 Uiso 0.493(4) 1 calc PR A 2
H69D H -0.1769 0.5706 0.2343 0.070 Uiso 0.493(4) 1 calc PR A 2
C71A C -0.204(2) 0.4212(9) 0.2028(3) 0.083(3) Uani 0.49 1 d PDU A 2
H71C H -0.2683 0.3869 0.1947 0.100 Uiso 0.493(4) 1 calc PR A 2
H71D H -0.1257 0.3939 0.2061 0.100 Uiso 0.493(4) 1 calc PR A 2
C70A C -0.237(3) 0.4601(10) 0.2309(4) 0.063(3) Uani 0.49 1 d PDU A 2
H70C H -0.1729 0.4503 0.2474 0.076 Uiso 0.493(4) 1 calc PR A 2
H70D H -0.3140 0.4391 0.2371 0.076 Uiso 0.493(4) 1 calc PR A 2
H100 H 0.209(4) 0.224(2) 0.0319(8) 0.019(12) Uiso 1 1 d . . .
H101 H 0.252(4) 0.222(2) 0.1692(9) 0.035(15) Uiso 1 1 d . . .
H102 H 0.166(4) 0.019(2) 0.1129(8) 0.028(15) Uiso 1 1 d . . .

loop_
_atom_site_aniso_label
_atom_site_aniso_U_11
_atom_site_aniso_U_22
_atom_site_aniso_U_33
_atom_site_aniso_U_23
_atom_site_aniso_U_13
_atom_site_aniso_U_12
Na1 0.0460(13) 0.0452(12) 0.0482(11) -0.0014(9) 0.0056(9) -0.0002(10)
Mg1 0.0341(10) 0.0328(9) 0.0323(8) 0.0003(7) 0.0033(7) -0.0017(7)
Si1 0.0324(8) 0.0275(7) 0.0309(7) -0.0005(6) 0.0027(6) 0.0004(6)
O1 0.036(2) 0.0347(19) 0.0367(17) -0.0038(15) 0.0030(14) 0.0004(15)
O2 0.045(2) 0.039(2) 0.069(2) -0.0005(18) 0.0006(19) 0.0001(18)
O3 0.082(4) 0.051(2) 0.0373(18) -0.0005(17) 0.007(2) 0.021(2)
O4 0.059(3) 0.040(2) 0.067(2) -0.0093(18) 0.021(2) -0.0060(19)
O5 0.059(3) 0.040(2) 0.064(2) 0.0169(18) -0.006(2) -0.0132(19)
O6 0.055(5) 0.051(5) 0.058(7) -0.005(5) -0.009(6) 0.001(4)
O7 0.056(7) 0.080(9) 0.061(6) -0.012(5) 0.019(4) -0.014(5)
O8 0.069(7) 0.107(6) 0.093(3) -0.018(4) 0.027(4) -0.006(5)
N1 0.033(2) 0.030(2) 0.032(2) 0.0018(18) 0.0037(18) -0.0080(19)
N2 0.031(2) 0.025(2) 0.0269(18) -0.0027(16) 0.0050(16) 0.0020(17)
N3 0.044(3) 0.031(3) 0.036(2) -0.003(2) 0.000(2) 0.004(2)
N4 0.047(3) 0.033(2) 0.023(2) 0.002(2) 0.0025(19) -0.001(2)
C1 0.032(3) 0.041(3) 0.030(2) 0.001(2) 0.000(2) -0.001(2)
C2 0.036(3) 0.044(3) 0.030(2) 0.002(2) 0.007(2) -0.003(2)
C3 0.057(4) 0.051(4) 0.026(2) -0.001(2) -0.001(2) -0.013(3)
C4 0.056(4) 0.067(4) 0.042(3) 0.016(3) 0.002(3) -0.016(3)
C5 0.062(4) 0.039(3) 0.039(3) 0.008(2) -0.007(3) -0.016(3)
C6 0.045(3) 0.033(3) 0.032(2) 0.002(2) -0.002(2) -0.004(2)
C7 0.061(4) 0.037(3) 0.030(2) 0.003(2) 0.003(2) 0.006(3)
C8 0.092(5) 0.050(4) 0.039(3) -0.002(3) 0.023(3) 0.019(3)
C9 0.067(4) 0.040(3) 0.053(3) -0.001(3) -0.007(3) -0.012(3)
C10 0.047(3) 0.031(3) 0.051(3) -0.003(2) 0.007(3) -0.006(3)
C11 0.085(5) 0.031(3) 0.065(3) -0.008(3) 0.007(3) -0.013(3)
C12 0.057(4) 0.046(4) 0.078(4) 0.001(3) 0.011(3) 0.006(3)
C13 0.041(3) 0.024(3) 0.027(2) 0.003(2) -0.001(2) -0.006(2)
C14 0.044(3) 0.035(3) 0.033(3) -0.001(2) 0.003(2) 0.002(2)
C15 0.028(3) 0.053(3) 0.051(3) -0.009(3) 0.005(2) 0.002(3)
C16 0.050(4) 0.041(3) 0.054(3) -0.011(3) 0.009(3) 0.004(3)
C17 0.050(4) 0.036(3) 0.043(3) -0.010(2) 0.006(3) -0.004(3)
C18 0.042(3) 0.033(3) 0.035(2) 0.000(2) 0.011(2) -0.004(2)
C19 0.038(3) 0.024(3) 0.034(2) 0.003(2) 0.003(2) 0.002(2)
C20 0.044(3) 0.032(3) 0.039(3) 0.001(2) -0.002(2) -0.005(2)
C21 0.037(3) 0.038(3) 0.050(3) -0.002(2) 0.006(2) -0.007(2)
C22 0.031(3) 0.045(3) 0.047(3) -0.006(2) -0.001(2) -0.003(2)
C23 0.039(3) 0.052(3) 0.037(3) -0.003(2) 0.002(2) -0.004(3)
C24 0.038(3) 0.033(3) 0.039(3) 0.002(2) 0.007(2) -0.006(2)
C25 0.037(3) 0.028(3) 0.025(2) 0.0003(19) 0.003(2) 0.005(2)
C26 0.032(3) 0.033(3) 0.030(2) -0.004(2) 0.001(2) 0.001(2)
C27 0.041(3) 0.036(3) 0.034(3) -0.003(2) 0.006(2) -0.001(2)
C28 0.054(4) 0.035(3) 0.031(2) -0.009(2) 0.007(2) -0.001(3)
C29 0.035(3) 0.034(3) 0.037(3) -0.001(2) -0.002(2) 0.007(2)
C30 0.043(3) 0.025(2) 0.030(2) -0.006(2) 0.002(2) 0.001(2)
C31 0.043(3) 0.030(3) 0.029(2) -0.002(2) 0.001(2) 0.004(2)
C32 0.029(3) 0.042(3) 0.053(3) -0.013(2) 0.009(2) -0.007(2)
C33 0.037(3) 0.039(3) 0.048(3) 0.000(2) -0.001(2) 0.002(2)
C34 0.041(3) 0.026(3) 0.042(3) 0.000(2) 0.004(2) -0.002(2)
C35 0.042(3) 0.043(3) 0.047(3) -0.004(2) 0.004(2) -0.004(3)
C36 0.035(3) 0.040(3) 0.057(3) -0.006(3) 0.003(2) 0.008(2)
C37 0.036(3) 0.045(3) 0.023(2) -0.006(2) 0.008(2) -0.010(2)
C38 0.045(3) 0.050(3) 0.034(3) -0.002(2) 0.001(2) -0.003(3)
C39 0.043(3) 0.060(4) 0.038(3) -0.007(3) -0.003(2) -0.006(3)
C40 0.035(3) 0.067(4) 0.055(3) 0.005(3) -0.008(3) -0.007(3)
C41 0.062(4) 0.056(4) 0.030(3) -0.011(2) -0.005(3) -0.021(3)
C42 0.048(3) 0.039(3) 0.027(2) -0.002(2) 0.008(2) -0.007(3)
C43 0.045(3) 0.045(3) 0.040(3) -0.001(2) -0.001(2) 0.000(3)
C44 0.053(4) 0.055(4) 0.055(3) -0.013(3) 0.006(3) -0.005(3)
C45 0.077(5) 0.038(3) 0.059(3) -0.001(3) -0.009(3) -0.002(3)
C46 0.060(4) 0.034(3) 0.038(3) -0.008(2) 0.000(3) -0.013(3)
C47 0.080(5) 0.045(4) 0.060(3) -0.006(3) 0.002(3) -0.015(3)
C48 0.058(4) 0.049(3) 0.053(3) -0.009(3) 0.006(3) 0.000(3)
C49 0.041(3) 0.033(3) 0.033(3) -0.002(2) -0.006(2) -0.004(2)
C50 0.043(3) 0.033(3) 0.036(3) 0.003(2) -0.002(2) 0.000(2)
C51 0.051(4) 0.047(3) 0.039(3) 0.013(2) 0.012(2) 0.000(3)
C52 0.052(4) 0.042(3) 0.061(3) 0.020(3) 0.003(3) 0.004(3)
C53 0.058(4) 0.036(3) 0.054(3) 0.003(3) 0.010(3) 0.001(3)
C54 0.046(3) 0.026(3) 0.040(3) 0.000(2) 0.005(2) -0.001(2)
C55 0.054(4) 0.046(3) 0.031(3) 0.005(2) 0.010(2) 0.004(3)
C56 0.059(4) 0.059(4) 0.063(3) -0.004(3) 0.014(3) 0.003(3)
C57 0.069(4) 0.071(4) 0.044(3) -0.014(3) 0.015(3) 0.001(3)
C58 0.045(3) 0.031(3) 0.046(3) 0.000(2) 0.004(2) 0.011(2)
C59 0.062(4) 0.058(4) 0.038(3) -0.002(3) -0.001(3) 0.000(3)
C60 0.053(4) 0.052(4) 0.060(3) 0.004(3) 0.016(3) 0.010(3)
C61 0.037(3) 0.047(3) 0.048(3) -0.006(2) 0.006(2) -0.004(3)
C62 0.034(3) 0.049(3) 0.057(3) -0.002(3) 0.015(3) 0.008(3)
C63 0.040(3) 0.048(3) 0.057(3) -0.011(3) 0.017(3) 0.006(3)
C64 0.047(3) 0.032(3) 0.041(3) -0.009(2) 0.007(2) 0.008(2)
C65 0.091(6) 0.042(4) 0.139(6) 0.007(4) -0.033(5) -0.007(4)
C66 0.081(6) 0.090(6) 0.101(5) 0.006(4) 0.002(4) -0.043(5)
C67 0.056(5) 0.050(4) 0.145(6) -0.030(4) -0.010(4) 0.002(3)
C68 0.049(4) 0.054(4) 0.061(3) 0.009(3) 0.001(3) 0.007(3)
C69 0.094(9) 0.049(5) 0.033(4) 0.002(3) 0.011(6) 0.015(6)
C70 0.099(5) 0.054(4) 0.034(6) -0.002(4) -0.005(6) 0.016(4)
C71 0.140(7) 0.060(5) 0.049(7) -0.011(5) 0.009(6) 0.036(5)
C72 0.108(8) 0.054(5) 0.049(3) -0.005(4) 0.017(6) 0.020(5)
C73 0.056(4) 0.058(4) 0.060(3) -0.012(3) 0.021(3) -0.005(3)
C74 0.070(4) 0.062(4) 0.051(3) 0.007(3) 0.020(3) 0.001(3)
C75 0.114(6) 0.054(4) 0.064(4) -0.002(3) 0.028(4) 0.009(4)
C76 0.092(5) 0.045(4) 0.065(4) -0.011(3) 0.022(3) -0.008(3)
C77 0.047(4) 0.061(4) 0.063(3) 0.014(3) -0.007(3) -0.014(3)
C78 0.063(5) 0.048(4) 0.098(5) 0.018(3) -0.020(4) -0.007(3)
C79 0.059(4) 0.053(4) 0.066(4) 0.014(3) -0.004(3) -0.016(3)
C80 0.054(4) 0.044(3) 0.082(4) 0.016(3) -0.002(3) -0.007(3)
C81 0.061(9) 0.060(5) 0.052(4) -0.008(4) -0.013(7) 0.006(6)
C82 0.063(9) 0.065(6) 0.060(4) 0.003(4) -0.015(7) 0.002(7)
C83 0.063(7) 0.070(8) 0.094(7) -0.008(6) -0.016(6) 0.016(6)
C84 0.068(6) 0.063(5) 0.087(5) -0.018(4) -0.019(4) 0.025(4)
C85 0.072(5) 0.061(9) 0.048(4) -0.002(6) 0.002(3) 0.024(5)
C86 0.068(5) 0.077(7) 0.052(4) 0.005(5) 0.010(3) 0.041(6)
C87 0.096(6) 0.090(8) 0.087(6) -0.002(6) 0.038(4) 0.012(6)
C88 0.074(6) 0.092(7) 0.075(5) -0.010(5) 0.030(4) 0.001(5)
C89 0.064(6) 0.081(6) 0.084(8) -0.019(5) 0.011(6) -0.012(4)
C90 0.054(7) 0.067(7) 0.065(7) -0.007(5) 0.007(6) -0.019(5)
C91 0.062(8) 0.073(8) 0.061(4) 0.010(5) 0.007(5) -0.031(5)
C92 0.067(5) 0.074(8) 0.083(5) -0.006(5) 0.018(4) -0.015(5)
O7A 0.056(7) 0.080(9) 0.061(6) -0.012(5) 0.019(4) -0.014(5)
C85A 0.074(6) 0.092(7) 0.075(5) -0.010(5) 0.030(4) 0.001(5)
C86A 0.096(6) 0.090(8) 0.087(6) -0.002(6) 0.038(4) 0.012(6)
C87A 0.068(5) 0.077(7) 0.052(4) 0.005(5) 0.010(3) 0.041(6)
C88A 0.072(5) 0.061(9) 0.048(4) -0.002(6) 0.002(3) 0.024(5)
O6A 0.055(5) 0.051(5) 0.058(7) -0.005(5) -0.009(6) 0.001(4)
C81A 0.061(9) 0.060(5) 0.052(4) -0.008(4) -0.013(7) 0.006(6)
C82A 0.063(9) 0.065(6) 0.060(4) 0.003(4) -0.015(7) 0.002(7)
C84A 0.068(6) 0.063(5) 0.087(5) -0.018(4) -0.019(4) 0.025(4)
C83A 0.063(7) 0.070(8) 0.094(7) -0.008(6) -0.016(6) 0.016(6)
O8A 0.069(7) 0.107(6) 0.093(3) -0.018(4) 0.027(4) -0.006(5)
C89A 0.064(6) 0.081(6) 0.084(8) -0.019(5) 0.011(6) -0.012(4)
C90A 0.054(7) 0.067(7) 0.065(7) -0.007(5) 0.007(6) -0.019(5)
C91A 0.062(8) 0.073(8) 0.061(4) 0.010(5) 0.007(5) -0.031(5)
C92A 0.067(5) 0.074(8) 0.083(5) -0.006(5) 0.018(4) -0.015(5)
O3A 0.082(4) 0.051(2) 0.0373(18) -0.0005(17) 0.007(2) 0.021(2)
C72A 0.108(8) 0.054(5) 0.049(3) -0.005(4) 0.017(6) 0.020(5)
C69A 0.094(9) 0.049(5) 0.033(4) 0.002(3) 0.011(6) 0.015(6)
C71A 0.140(7) 0.060(5) 0.049(7) -0.011(5) 0.009(6) 0.036(5)
C70A 0.099(5) 0.054(4) 0.034(6) -0.002(4) -0.005(6) 0.016(4)

loop_
_atom_type_symbol
_atom_type_description
_atom_type_scat_dispersion_real
_atom_type_scat_dispersion_imag
_atom_type_scat_source
Na Na 0.0362 0.0249 'International Tables Vol C Tables 4.2.6.8 and 6.1.1.4'
Mg Mg 0.0486 0.0363 'International Tables Vol C Tables 4.2.6.8 and 6.1.1.4'
Si Si 0.0817 0.0704 'International Tables Vol C Tables 4.2.6.8 and 6.1.1.4'
O O 0.0106 0.0060 'International Tables Vol C Tables 4.2.6.8 and 6.1.1.4'
N N 0.0061 0.0033 'International Tables Vol C Tables 4.2.6.8 and 6.1.1.4'
C C 0.0033 0.0016 'International Tables Vol C Tables 4.2.6.8 and 6.1.1.4'
H H 0.0000 0.0000 'International Tables Vol C Tables 4.2.6.8 and 6.1.1.4'

loop_
_geom_angle_atom_site_label_1
_geom_angle_atom_site_label_2
_geom_angle_atom_site_label_3
_geom_angle
O6 Na1 O4 112.9(4)
O6 Na1 O7 82.5(6)
O4 Na1 O7 159.4(4)
O6 Na1 O5 84.6(4)
O4 Na1 O5 82.50(14)
O7 Na1 O5 85.6(5)
O6 Na1 O6A 13.1(5)
O4 Na1 O6A 105.2(4)
O7 Na1 O6A 92.3(6)
O5 Na1 O6A 94.0(4)
O6 Na1 O7A 74.3(6)
O4 Na1 O7A 171.7(4)
O7 Na1 O7A 12.6(7)
O5 Na1 O7A 94.3(5)
O6A Na1 O7A 82.6(6)
O6 Na1 O3 87.6(6)
O4 Na1 O3 88.0(4)
O7 Na1 O3 106.9(6)
O5 Na1 O3 164.3(4)
O6A Na1 O3 76.4(7)
O7A Na1 O3 96.7(6)
O6 Na1 O3A 91.0(6)
O4 Na1 O3A 85.2(4)
O7 Na1 O3A 109.0(6)
O5 Na1 O3A 164.2(4)
O6A Na1 O3A 79.6(7)
O7A Na1 O3A 99.2(6)
O3 Na1 O3A 3.8(9)
O6 Na1 O2 161.6(5)
O4 Na1 O2 83.87(13)
O7 Na1 O2 83.3(5)
O5 Na1 O2 106.04(13)
O6A Na1 O2 159.0(5)
O7A Na1 O2 89.7(5)
O3 Na1 O2 85.3(5)
O3A Na1 O2 82.5(5)
O6 Na1 C72A 78.3(5)
O4 Na1 C72A 112.2(3)
O7 Na1 C72A 83.6(5)
O5 Na1 C72A 160.8(3)
O6A Na1 C72A 70.7(5)
O7A Na1 C72A 72.8(5)
O3 Na1 C72A 24.1(5)
O3A Na1 C72A 27.1(3)
O2 Na1 C72A 88.4(3)
N4 Mg1 N3 124.54(18)
N4 Mg1 N2 106.66(16)
N3 Mg1 N2 118.60(17)
N4 Mg1 O1 99.23(16)
N3 Mg1 O1 92.34(16)
N2 Mg1 O1 111.91(14)
N4 Mg1 H101 136.7(11)
N3 Mg1 H101 18.4(11)
N2 Mg1 H101 114.8(11)
O1 Mg1 H101 77.1(12)
N4 Mg1 H102 18.9(10)
N3 Mg1 H102 139.1(10)
N2 Mg1 H102 87.8(10)
O1 Mg1 H102 106.7(12)
H101 Mg1 H102 154.4(14)
N2 Si1 N1 107.40(18)
N2 Si1 C13 107.39(18)
N1 Si1 C13 109.54(18)
N2 Si1 C19 117.88(18)
N1 Si1 C19 111.26(19)
C13 Si1 C19 103.08(19)
C64 O1 C61 109.1(3)
C64 O1 Mg1 125.3(3)
C61 O1 Mg1 123.6(3)
C68 O2 C65 105.9(4)
C68 O2 Na1 123.5(3)
C65 O2 Na1 130.6(3)
C69 O3 C72 98.3(15)
C69 O3 Na1 132.7(11)
C72 O3 Na1 126.8(11)
C73 O4 C76 107.8(4)
C73 O4 Na1 123.6(3)
C76 O4 Na1 128.6(3)
C80 O5 C77 108.8(4)
C80 O5 Na1 132.2(3)
C77 O5 Na1 119.1(3)
C84 O6 C81 109.0(15)
C84 O6 Na1 139.3(11)
C81 O6 Na1 110.5(13)
C88 O7 C85 111.9(18)
C88 O7 Na1 119.6(14)
C85 O7 Na1 126.1(17)
C92 O8 C89 94(2)
C1 N1 Si1 137.9(3)
C1 N1 H100 111(3)
Si1 N1 H100 109(2)
C25 N2 Si1 119.5(3)
C25 N2 Mg1 118.3(3)
Si1 N2 Mg1 122.19(18)
C37 N3 Mg1 147.6(4)
C37 N3 H101 103(3)
Mg1 N3 H101 106(3)
C49 N4 Mg1 137.8(3)
C49 N4 H102 113(4)
Mg1 N4 H102 98(4)
C6 C1 N1 121.2(4)
C6 C1 C2 119.6(4)
N1 C1 C2 119.2(4)
C3 C2 C1 118.4(4)
C3 C2 C7 119.6(4)
C1 C2 C7 121.9(4)
C4 C3 C2 121.4(5)
C4 C3 H3A 119.3
C2 C3 H3A 119.3
C5 C4 C3 119.8(5)
C5 C4 H4A 120.1
C3 C4 H4A 120.1
C4 C5 C6 122.1(5)
C4 C5 H5A 119.0
C6 C5 H5A 119.0
C5 C6 C1 118.3(4)
C5 C6 C10 121.3(4)
C1 C6 C10 120.2(4)
C8 C7 C2 114.0(5)
C8 C7 C9 111.2(4)
C2 C7 C9 108.7(4)
C8 C7 H7A 107.6
C2 C7 H7A 107.6
C9 C7 H7A 107.6
C7 C8 H8A 109.5
C7 C8 H8B 109.5
H8A C8 H8B 109.5
C7 C8 H8C 109.5
H8A C8 H8C 109.5
H8B C8 H8C 109.5
C7 C9 H9A 109.5
C7 C9 H9B 109.5
H9A C9 H9B 109.5
C7 C9 H9C 109.5
H9A C9 H9C 109.5
H9B C9 H9C 109.5
C6 C10 C11 115.0(4)
C6 C10 C12 109.8(4)
C11 C10 C12 110.2(4)
C6 C10 H10A 107.1
C11 C10 H10A 107.1
C12 C10 H10A 107.1
C10 C11 H11A 109.5
C10 C11 H11B 109.5
H11A C11 H11B 109.5
C10 C11 H11C 109.5
H11A C11 H11C 109.5
H11B C11 H11C 109.5
C10 C12 H12A 109.5
C10 C12 H12B 109.5
H12A C12 H12B 109.5
C10 C12 H12C 109.5
H12A C12 H12C 109.5
H12B C12 H12C 109.5
C18 C13 C14 115.7(4)
C18 C13 Si1 125.9(4)
C14 C13 Si1 118.3(3)
C15 C14 C13 121.8(4)
C15 C14 H14A 119.1
C13 C14 H14A 119.1
C16 C15 C14 120.0(5)
C16 C15 H15A 120.0
C14 C15 H15A 120.0
C17 C16 C15 120.2(5)
C17 C16 H16A 119.9
C15 C16 H16A 119.9
C16 C17 C18 119.6(5)
C16 C17 H17A 120.2
C18 C17 H17A 120.2
C17 C18 C13 122.6(5)
C17 C18 H18A 118.7
C13 C18 H18A 118.7
C20 C19 C24 117.0(4)
C20 C19 Si1 127.0(3)
C24 C19 Si1 115.8(3)
C21 C20 C19 121.9(4)
C21 C20 H20A 119.1
C19 C20 H20A 119.1
C20 C21 C22 119.9(5)
C20 C21 H21A 120.0
C22 C21 H21A 120.0
C23 C22 C21 119.6(5)
C23 C22 H22A 120.2
C21 C22 H22A 120.2
C22 C23 C24 120.1(4)
C22 C23 H23A 119.9
C24 C23 H23A 119.9
C23 C24 C19 121.3(4)
C23 C24 H24A 119.3
C19 C24 H24A 119.3
C26 C25 N2 119.7(4)
C26 C25 C30 117.5(4)
N2 C25 C30 122.8(4)
C27 C26 C25 119.8(4)
C27 C26 C31 118.3(4)
C25 C26 C31 121.9(4)
C28 C27 C26 122.4(5)
C28 C27 H27A 118.8
C26 C27 H27A 118.8
C27 C28 C29 118.5(4)
C27 C28 H28A 120.7
C29 C28 H28A 120.7
C28 C29 C30 122.1(4)
C28 C29 H29A 118.9
C30 C29 H29A 118.9
C29 C30 C25 119.6(4)
C29 C30 C34 118.4(4)
C25 C30 C34 121.9(4)
C26 C31 C32 113.6(4)
C26 C31 C33 112.3(4)
C32 C31 C33 108.6(4)
C26 C31 H31A 107.3
C32 C31 H31A 107.3
C33 C31 H31A 107.3
C31 C32 H32A 109.5
C31 C32 H32B 109.5
H32A C32 H32B 109.5
C31 C32 H32C 109.5
H32A C32 H32C 109.5
H32B C32 H32C 109.5
C31 C33 H33A 109.5
C31 C33 H33B 109.5
H33A C33 H33B 109.5
C31 C33 H33C 109.5
H33A C33 H33C 109.5
H33B C33 H33C 109.5
C30 C34 C36 112.3(4)
C30 C34 C35 110.9(4)
C36 C34 C35 106.7(4)
C30 C34 H34A 109.0
C36 C34 H34A 109.0
C35 C34 H34A 109.0
C34 C35 H35A 109.5
C34 C35 H35B 109.5
H35A C35 H35B 109.5
C34 C35 H35C 109.5
H35A C35 H35C 109.5
H35B C35 H35C 109.5
C34 C36 H36A 109.5
C34 C36 H36B 109.5
H36A C36 H36B 109.5
C34 C36 H36C 109.5
H36A C36 H36C 109.5
H36B C36 H36C 109.5
N3 C37 C42 124.0(5)
N3 C37 C38 118.8(4)
C42 C37 C38 117.2(4)
C39 C38 C37 119.4(5)
C39 C38 C43 120.4(5)
C37 C38 C43 120.1(4)
C38 C39 C40 123.0(5)
C38 C39 H39A 118.5
C40 C39 H39A 118.5
C41 C40 C39 117.6(5)
C41 C40 H40A 121.2
C39 C40 H40A 121.2
C40 C41 C42 121.9(5)
C40 C41 H41A 119.0
C42 C41 H41A 119.0
C41 C42 C37 120.6(5)
C41 C42 C46 120.3(4)
C37 C42 C46 119.1(4)
C44 C43 C38 110.8(4)
C44 C43 C45 108.9(4)
C38 C43 C45 114.4(4)
C44 C43 H43A 107.5
C38 C43 H43A 107.5
C45 C43 H43A 107.5
C43 C44 H44A 109.5
C43 C44 H44B 109.5
H44A C44 H44B 109.5
C43 C44 H44C 109.5
H44A C44 H44C 109.5
H44B C44 H44C 109.5
C43 C45 H45A 109.5
C43 C45 H45B 109.5
H45A C45 H45B 109.5
C43 C45 H45C 109.5
H45A C45 H45C 109.5
H45B C45 H45C 109.5
C42 C46 C47 115.9(5)
C42 C46 C48 111.8(4)
C47 C46 C48 108.2(4)
C42 C46 H46A 106.8
C47 C46 H46A 106.8
C48 C46 H46A 106.8
C46 C47 H47A 109.5
C46 C47 H47B 109.5
H47A C47 H47B 109.5
C46 C47 H47C 109.5
H47A C47 H47C 109.5
H47B C47 H47C 109.5
C46 C48 H48A 109.5
C46 C48 H48B 109.5
H48A C48 H48B 109.5
C46 C48 H48C 109.5
H48A C48 H48C 109.5
H48B C48 H48C 109.5
N4 C49 C50 120.2(4)
N4 C49 C54 121.3(4)
C50 C49 C54 118.4(4)
C51 C50 C49 119.6(4)
C51 C50 C55 117.7(4)
C49 C50 C55 122.6(4)
C52 C51 C50 121.8(4)
C52 C51 H51A 119.1
C50 C51 H51A 119.1
C51 C52 C53 118.9(5)
C51 C52 H52A 120.6
C53 C52 H52A 120.6
C54 C53 C52 122.4(5)
C54 C53 H53A 118.8
C52 C53 H53A 118.8
C53 C54 C49 118.9(4)
C53 C54 C58 120.2(4)
C49 C54 C58 120.9(4)
C50 C55 C56 111.8(4)
C50 C55 C57 113.3(4)
C56 C55 C57 109.2(4)
C50 C55 H55A 107.4
C56 C55 H55A 107.4
C57 C55 H55A 107.4
C55 C56 H56A 109.5
C55 C56 H56B 109.5
H56A C56 H56B 109.5
C55 C56 H56C 109.5
H56A C56 H56C 109.5
H56B C56 H56C 109.5
C55 C57 H57A 109.5
C55 C57 H57B 109.5
H57A C57 H57B 109.5
C55 C57 H57C 109.5
H57A C57 H57C 109.5
H57B C57 H57C 109.5
C60 C58 C54 114.7(4)
C60 C58 C59 108.3(4)
C54 C58 C59 110.6(4)
C60 C58 H58A 107.7
C54 C58 H58A 107.7
C59 C58 H58A 107.7
C58 C59 H59A 109.5
C58 C59 H59B 109.5
H59A C59 H59B 109.5
C58 C59 H59C 109.5
H59A C59 H59C 109.5
H59B C59 H59C 109.5
C58 C60 H60A 109.5
C58 C60 H60B 109.5
H60A C60 H60B 109.5
C58 C60 H60C 109.5
H60A C60 H60C 109.5
H60B C60 H60C 109.5
O1 C61 C62 104.8(3)
O1 C61 H61A 110.8
C62 C61 H61A 110.8
O1 C61 H61B 110.8
C62 C61 H61B 110.8
H61A C61 H61B 108.9
C61 C62 C63 102.5(4)
C61 C62 H62A 111.3
C63 C62 H62A 111.3
C61 C62 H62B 111.3
C63 C62 H62B 111.3
H62A C62 H62B 109.2
C64 C63 C62 102.4(4)
C64 C63 H63A 111.3
C62 C63 H63A 111.3
C64 C63 H63B 111.3
C62 C63 H63B 111.3
H63A C63 H63B 109.2
O1 C64 C63 106.1(4)
O1 C64 H64A 110.5
C63 C64 H64A 110.5
O1 C64 H64B 110.5
C63 C64 H64B 110.5
H64A C64 H64B 108.7
O2 C65 C66 106.6(6)
O2 C65 H65A 110.4
C66 C65 H65A 110.4
O2 C65 H65B 110.4
C66 C65 H65B 110.4
H65A C65 H65B 108.6
C65 C66 C67 105.2(6)
C65 C66 H66A 110.7
C67 C66 H66A 110.7
C65 C66 H66B 110.7
C67 C66 H66B 110.7
H66A C66 H66B 108.8
C66 C67 C68 105.2(5)
C66 C67 H67A 110.7
C68 C67 H67A 110.7
C66 C67 H67B 110.7
C68 C67 H67B 110.7
H67A C67 H67B 108.8
O2 C68 C67 105.8(5)
O2 C68 H68A 110.6
C67 C68 H68A 110.6
O2 C68 H68B 110.6
C67 C68 H68B 110.6
H68A C68 H68B 108.7
O3 C69 C70 109.2(16)
O3 C69 H69A 109.8
C70 C69 H69A 109.8
O3 C69 H69B 109.8
C70 C69 H69B 109.8
H69A C69 H69B 108.3
C71 C70 C69 99.2(13)
C71 C70 H70A 111.9
C69 C70 H70A 111.9
C71 C70 H70B 111.9
C69 C70 H70B 111.9
H70A C70 H70B 109.6
C70 C71 C72 106.0(13)
C70 C71 H71A 110.5
C72 C71 H71A 110.5
C70 C71 H71B 110.5
C72 C71 H71B 110.5
H71A C71 H71B 108.7
O3 C72 C71 98.1(13)
O3 C72 H72A 112.1
C71 C72 H72A 112.1
O3 C72 H72B 112.1
C71 C72 H72B 112.1
H72A C72 H72B 109.8
O4 C73 C74 104.5(4)
O4 C73 H73A 110.8
C74 C73 H73A 110.8
O4 C73 H73B 110.8
C74 C73 H73B 110.8
H73A C73 H73B 108.9
C73 C74 C75 101.9(4)
C73 C74 H74A 111.4
C75 C74 H74A 111.4
C73 C74 H74B 111.4
C75 C74 H74B 111.4
H74A C74 H74B 109.2
C76 C75 C74 104.9(5)
C76 C75 H75A 110.8
C74 C75 H75A 110.8
C76 C75 H75B 110.8
C74 C75 H75B 110.8
H75A C75 H75B 108.8
O4 C76 C75 106.5(5)
O4 C76 H76A 110.4
C75 C76 H76A 110.4
O4 C76 H76B 110.4
C75 C76 H76B 110.4
H76A C76 H76B 108.6
O5 C77 C78 106.0(4)
O5 C77 H77A 110.5
C78 C77 H77A 110.5
O5 C77 H77B 110.5
C78 C77 H77B 110.5
H77A C77 H77B 108.7
C79 C78 C77 103.0(5)
C79 C78 H78A 111.2
C77 C78 H78A 111.2
C79 C78 H78B 111.2
C77 C78 H78B 111.2
H78A C78 H78B 109.1
C78 C79 C80 101.2(5)
C78 C79 H79A 111.5
C80 C79 H79A 111.5
C78 C79 H79B 111.5
C80 C79 H79B 111.5
H79A C79 H79B 109.4
O5 C80 C79 105.8(4)
O5 C80 H80A 110.6
C79 C80 H80A 110.6
O5 C80 H80B 110.6
C79 C80 H80B 110.6
H80A C80 H80B 108.7
O6 C81 C82 105.6(18)
O6 C81 H81A 110.6
C82 C81 H81A 110.6
O6 C81 H81B 110.6
C82 C81 H81B 110.6
H81A C81 H81B 108.8
C83 C82 C81 106(2)
C83 C82 H82A 110.6
C81 C82 H82A 110.6
C83 C82 H82B 110.6
C81 C82 H82B 110.6
H82A C82 H82B 108.7
C84 C83 C82 107(2)
C84 C83 H83A 110.4
C82 C83 H83A 110.4
C84 C83 H83B 110.4
C82 C83 H83B 110.4
H83A C83 H83B 108.6
O6 C84 C83 107.4(13)
O6 C84 H84A 110.2
C83 C84 H84A 110.2
O6 C84 H84B 110.2
C83 C84 H84B 110.2
H84A C84 H84B 108.5
O7 C85 C86 105.1(17)
O7 C85 H85A 110.7
C86 C85 H85A 110.7
O7 C85 H85B 110.7
C86 C85 H85B 110.7
H85A C85 H85B 108.8
C85 C86 C87 106.4(12)
C85 C86 H86A 110.5
C87 C86 H86A 110.5
C85 C86 H86B 110.5
C87 C86 H86B 110.5
H86A C86 H86B 108.6
C86 C87 C88 98.9(12)
C86 C87 H87A 112.0
C88 C87 H87A 112.0
C86 C87 H87B 112.0
C88 C87 H87B 112.0
H87A C87 H87B 109.7
O7 C88 C87 101.2(14)
O7 C88 H88A 111.5
C87 C88 H88A 111.5
O7 C88 H88B 111.5
C87 C88 H88B 111.5
H88A C88 H88B 109.3
O8 C89 C90 100.6(18)
O8 C89 H89A 111.7
C90 C89 H89A 111.7
O8 C89 H89B 111.7
C90 C89 H89B 111.7
H89A C89 H89B 109.4
C89 C90 C91 103.3(15)
C89 C90 H90A 111.1
C91 C90 H90A 111.1
C89 C90 H90B 111.1
C91 C90 H90B 111.1
H90A C90 H90B 109.1
C92 C91 C90 100.2(18)
C92 C91 H91A 111.7
C90 C91 H91A 111.7
C92 C91 H91B 111.7
C90 C91 H91B 111.7
H91A C91 H91B 109.5
O8 C92 C91 105(2)
O8 C92 H92A 110.8
C91 C92 H92A 110.8
O8 C92 H92B 110.8
C91 C92 H92B 110.8
H92A C92 H92B 108.9
C88A O7A C85A 110.4(18)
C88A O7A Na1 118.6(16)
C85A O7A Na1 115.9(13)
C86A C85A O7A 101.3(13)
C86A C85A H85C 111.5
O7A C85A H85C 111.5
C86A C85A H85D 111.5
O7A C85A H85D 111.5
H85C C85A H85D 109.3
C85A C86A C87A 114.3(14)
C85A C86A H86C 108.7
C87A C86A H86C 108.7
C85A C86A H86D 108.7
C87A C86A H86D 108.7
H86C C86A H86D 107.6
C86A C87A C88A 93.4(12)
C86A C87A H87C 113.0
C88A C87A H87C 113.0
C86A C87A H87D 113.0
C88A C87A H87D 113.0
H87C C87A H87D 110.4
O7A C88A C87A 107.7(18)
O7A C88A H88C 110.2
C87A C88A H88C 110.2
O7A C88A H88D 110.2
C87A C88A H88D 110.2
H88C C88A H88D 108.5
C84A O6A C81A 103.7(15)
C84A O6A Na1 124.1(13)
C81A O6A Na1 131.6(16)
O6A C81A C82A 110.3(19)
O6A C81A H81C 109.6
C82A C81A H81C 109.6
O6A C81A H81D 109.6
C82A C81A H81D 109.6
H81C C81A H81D 108.1
C81A C82A C83A 99.4(18)
C81A C82A H82C 111.9
C83A C82A H82C 111.9
C81A C82A H82D 111.9
C83A C82A H82D 111.9
H82C C82A H82D 109.6
C83A C84A O6A 113.2(15)
C83A C84A H84C 108.9
O6A C84A H84C 108.9
C83A C84A H84D 108.9
O6A C84A H84D 108.9
H84C C84A H84D 107.7
C84A C83A C82A 104(2)
C84A C83A H83C 110.9
C82A C83A H83C 110.9
C84A C83A H83D 110.9
C82A C83A H83D 110.9
H83C C83A H83D 109.0
C92A O8A C89A 108(2)
O8A C89A C90A 111.2(18)
O8A C89A H89C 109.4
C90A C89A H89C 109.4
O8A C89A H89D 109.4
C90A C89A H89D 109.4
H89C C89A H89D 108.0
C91A C90A C89A 102.9(16)
C91A C90A H90C 111.2
C89A C90A H90C 111.2
C91A C90A H90D 111.2
C89A C90A H90D 111.2
H90C C90A H90D 109.1
C92A C91A C90A 109(2)
C92A C91A H91C 109.9
C90A C91A H91C 109.9
C92A C91A H91D 109.9
C90A C91A H91D 109.9
H91C C91A H91D 108.3
O8A C92A C91A 108(2)
O8A C92A H92C 110.1
C91A C92A H92C 110.1
O8A C92A H92D 110.1
C91A C92A H92D 110.1
H92C C92A H92D 108.4
C69A O3A C72A 105.7(16)
C69A O3A Na1 125.1(12)
C72A O3A Na1 104.0(11)
O3A C72A C71A 106.2(14)
O3A C72A Na1 48.9(9)
C71A C72A Na1 154.8(10)
O3A C72A H72C 110.5
C71A C72A H72C 110.5
Na1 C72A H72C 80.4
O3A C72A H72D 110.5
C71A C72A H72D 110.5
Na1 C72A H72D 85.7
H72C C72A H72D 108.7
O3A C69A C70A 99.4(15)
O3A C69A H69C 111.9
C70A C69A H69C 111.9
O3A C69A H69D 111.9
C70A C69A H69D 111.9
H69C C69A H69D 109.6
C70A C71A C72A 98.8(12)
C70A C71A H71C 112.0
C72A C71A H71C 112.0
C70A C71A H71D 112.0
C72A C71A H71D 112.0
H71C C71A H71D 109.7
C71A C70A C69A 113.2(14)
C71A C70A H70C 108.9
C69A C70A H70C 108.9
C71A C70A H70D 108.9
C69A C70A H70D 108.9
H70C C70A H70D 107.8

loop_
_geom_bond_atom_site_label_1
_geom_bond_atom_site_label_2
_geom_bond_distance
Na1 O6 2.38(2)
Na1 O4 2.384(4)
Na1 O7 2.39(2)
Na1 O5 2.393(4)
Na1 O6A 2.407(19)
Na1 O7A 2.41(2)
Na1 O3 2.42(2)
Na1 O3A 2.43(2)
Na1 O2 2.459(4)
Na1 C72A 3.126(12)
Mg1 N4 2.013(4)
Mg1 N3 2.027(4)
Mg1 N2 2.108(3)
Mg1 O1 2.121(3)
Mg1 H101 2.37(4)
Mg1 H102 2.23(4)
Si1 N2 1.697(4)
Si1 N1 1.760(4)
Si1 C13 1.885(5)
Si1 C19 1.892(5)
O1 C64 1.457(5)
O1 C61 1.477(5)
O2 C68 1.416(5)
O2 C65 1.423(6)
O3 C69 1.468(9)
O3 C72 1.469(10)
O4 C73 1.429(6)
O4 C76 1.445(6)
O5 C80 1.425(6)
O5 C77 1.425(6)
O6 C84 1.42(2)
O6 C81 1.43(3)
O7 C88 1.41(3)
O7 C85 1.44(3)
O8 C92 1.459(9)
O8 C89 1.472(9)
N1 C1 1.416(5)
N1 H100 0.85(4)
N2 C25 1.427(5)
N3 C37 1.386(6)
N3 H101 0.78(4)
N4 C49 1.388(5)
N4 H102 0.73(4)
C1 C6 1.415(6)
C1 C2 1.429(6)
C2 C3 1.383(6)
C2 C7 1.522(6)
C3 C4 1.381(7)
C3 H3A 0.9500
C4 C5 1.365(7)
C4 H4A 0.9500
C5 C6 1.385(6)
C5 H5A 0.9500
C6 C10 1.493(6)
C7 C8 1.520(7)
C7 C9 1.543(7)
C7 H7A 1.0000
C8 H8A 0.9800
C8 H8B 0.9800
C8 H8C 0.9800
C9 H9A 0.9800
C9 H9B 0.9800
C9 H9C 0.9800
C10 C11 1.514(6)
C10 C12 1.522(7)
C10 H10A 1.0000
C11 H11A 0.9800
C11 H11B 0.9800
C11 H11C 0.9800
C12 H12A 0.9800
C12 H12B 0.9800
C12 H12C 0.9800
C13 C18 1.398(5)
C13 C14 1.400(6)
C14 C15 1.383(6)
C14 H14A 0.9500
C15 C16 1.381(6)
C15 H15A 0.9500
C16 C17 1.356(7)
C16 H16A 0.9500
C17 C18 1.388(6)
C17 H17A 0.9500
C18 H18A 0.9500
C19 C20 1.387(6)
C19 C24 1.404(5)
C20 C21 1.379(6)
C20 H20A 0.9500
C21 C22 1.394(6)
C21 H21A 0.9500
C22 C23 1.365(6)
C22 H22A 0.9500
C23 C24 1.393(6)
C23 H23A 0.9500
C24 H24A 0.9500
C25 C26 1.417(6)
C25 C30 1.436(6)
C26 C27 1.400(6)
C26 C31 1.502(6)
C27 C28 1.365(6)
C27 H27A 0.9500
C28 C29 1.386(6)
C28 H28A 0.9500
C29 C30 1.388(5)
C29 H29A 0.9500
C30 C34 1.496(6)
C31 C32 1.533(6)
C31 C33 1.535(6)
C31 H31A 1.0000
C32 H32A 0.9800
C32 H32B 0.9800
C32 H32C 0.9800
C33 H33A 0.9800
C33 H33B 0.9800
C33 H33C 0.9800
C34 C36 1.528(6)
C34 C35 1.540(6)
C34 H34A 1.0000
C35 H35A 0.9800
C35 H35B 0.9800
C35 H35C 0.9800
C36 H36A 0.9800
C36 H36B 0.9800
C36 H36C 0.9800
C37 C42 1.416(6)
C37 C38 1.421(6)
C38 C39 1.375(6)
C38 C43 1.518(6)
C39 C40 1.387(7)
C39 H39A 0.9500
C40 C41 1.368(7)
C40 H40A 0.9500
C41 C42 1.386(7)
C41 H41A 0.9500
C42 C46 1.516(7)
C43 C44 1.515(6)
C43 C45 1.534(6)
C43 H43A 1.0000
C44 H44A 0.9800
C44 H44B 0.9800
C44 H44C 0.9800
C45 H45A 0.9800
C45 H45B 0.9800
C45 H45C 0.9800
C46 C47 1.528(6)
C46 C48 1.547(7)
C46 H46A 1.0000
C47 H47A 0.9800
C47 H47B 0.9800
C47 H47C 0.9800
C48 H48A 0.9800
C48 H48B 0.9800
C48 H48C 0.9800
C49 C50 1.420(6)
C49 C54 1.439(6)
C50 C51 1.391(6)
C50 C55 1.521(6)
C51 C52 1.371(7)
C51 H51A 0.9500
C52 C53 1.396(6)
C52 H52A 0.9500
C53 C54 1.373(6)
C53 H53A 0.9500
C54 C58 1.511(6)
C55 C56 1.526(7)
C55 C57 1.528(6)
C55 H55A 1.0000
C56 H56A 0.9800
C56 H56B 0.9800
C56 H56C 0.9800
C57 H57A 0.9800
C57 H57B 0.9800
C57 H57C 0.9800
C58 C60 1.502(6)
C58 C59 1.544(6)
C58 H58A 1.0000
C59 H59A 0.9800
C59 H59B 0.9800
C59 H59C 0.9800
C60 H60A 0.9800
C60 H60B 0.9800
C60 H60C 0.9800
C61 C62 1.510(6)
C61 H61A 0.9900
C61 H61B 0.9900
C62 C63 1.530(6)
C62 H62A 0.9900
C62 H62B 0.9900
C63 C64 1.512(6)
C63 H63A 0.9900
C63 H63B 0.9900
C64 H64A 0.9900
C64 H64B 0.9900
C65 C66 1.437(9)
C65 H65A 0.9900
C65 H65B 0.9900
C66 C67 1.459(8)
C66 H66A 0.9900
C66 H66B 0.9900
C67 C68 1.521(8)
C67 H67A 0.9900
C67 H67B 0.9900
C68 H68A 0.9900
C68 H68B 0.9900
C69 C70 1.516(9)
C69 H69A 0.9900
C69 H69B 0.9900
C70 C71 1.507(9)
C70 H70A 0.9900
C70 H70B 0.9900
C71 C72 1.545(9)
C71 H71A 0.9900
C71 H71B 0.9900
C72 H72A 0.9900
C72 H72B 0.9900
C73 C74 1.505(6)
C73 H73A 0.9900
C73 H73B 0.9900
C74 C75 1.512(8)
C74 H74A 0.9900
C74 H74B 0.9900
C75 C76 1.510(8)
C75 H75A 0.9900
C75 H75B 0.9900
C76 H76A 0.9900
C76 H76B 0.9900
C77 C78 1.502(7)
C77 H77A 0.9900
C77 H77B 0.9900
C78 C79 1.471(8)
C78 H78A 0.9900
C78 H78B 0.9900
C79 C80 1.523(6)
C79 H79A 0.9900
C79 H79B 0.9900
C80 H80A 0.9900
C80 H80B 0.9900
C81 C82 1.54(3)
C81 H81A 0.9900
C81 H81B 0.9900
C82 C83 1.48(5)
C82 H82A 0.9900
C82 H82B 0.9900
C83 C84 1.48(3)
C83 H83A 0.9900
C83 H83B 0.9900
C84 H84A 0.9900
C84 H84B 0.9900
C85 C86 1.50(3)
C85 H85A 0.9900
C85 H85B 0.9900
C86 C87 1.56(2)
C86 H86A 0.9900
C86 H86B 0.9900
C87 C88 1.601(18)
C87 H87A 0.9900
C87 H87B 0.9900
C88 H88A 0.9900
C88 H88B 0.9900
C89 C90 1.516(9)
C89 H89A 0.9900
C89 H89B 0.9900
C90 C91 1.522(9)
C90 H90A 0.9900
C90 H90B 0.9900
C91 C92 1.514(9)
C91 H91A 0.9900
C91 H91B 0.9900
C92 H92A 0.9900
C92 H92B 0.9900
O7A C88A 1.43(3)
O7A C85A 1.45(3)
C85A C86A 1.411(18)
C85A H85C 0.9900
C85A H85D 0.9900
C86A C87A 1.49(2)
C86A H86C 0.9900
C86A H86D 0.9900
C87A C88A 1.63(3)
C87A H87C 0.9900
C87A H87D 0.9900
C88A H88C 0.9900
C88A H88D 0.9900
O6A C84A 1.41(2)
O6A C81A 1.42(3)
C81A C82A 1.49(3)
C81A H81C 0.9900
C81A H81D 0.9900
C82A C83A 1.54(4)
C82A H82C 0.9900
C82A H82D 0.9900
C84A C83A 1.33(3)
C84A H84C 0.9900
C84A H84D 0.9900
C83A H83C 0.9900
C83A H83D 0.9900
O8A C92A 1.459(9)
O8A C89A 1.468(9)
C89A C90A 1.520(9)
C89A H89C 0.9900
C89A H89D 0.9900
C90A C91A 1.514(9)
C90A H90C 0.9900
C90A H90D 0.9900
C91A C92A 1.512(9)
C91A H91C 0.9900
C91A H91D 0.9900
C92A H92C 0.9900
C92A H92D 0.9900
O3A C69A 1.466(9)
O3A C72A 1.466(9)
C72A C71A 1.540(9)
C72A H72C 0.9900
C72A H72D 0.9900
C69A C70A 1.518(9)
C69A H69C 0.9900
C69A H69D 0.9900
C71A C70A 1.499(8)
C71A H71C 0.9900
C71A H71D 0.9900
C70A H70C 0.9900
C70A H70D 0.9900

loop_
_geom_torsion_atom_site_label_1
_geom_torsion_atom_site_label_2
_geom_torsion_atom_site_label_3
_geom_torsion_atom_site_label_4
_geom_torsion
N4 Mg1 O1 C64 127.3(3)
N3 Mg1 O1 C64 1.7(3)
N2 Mg1 O1 C64 -120.5(3)
N4 Mg1 O1 C61 -34.7(3)
N3 Mg1 O1 C61 -160.3(3)
N2 Mg1 O1 C61 77.5(3)
O6 Na1 O2 C68 -136.2(10)
O4 Na1 O2 C68 67.6(4)
O7 Na1 O2 C68 -96.2(6)
O5 Na1 O2 C68 -12.7(4)
O6A Na1 O2 C68 -175.2(10)
O7A Na1 O2 C68 -107.1(6)
O3 Na1 O2 C68 156.2(5)
O3A Na1 O2 C68 153.6(5)
C72A Na1 O2 C68 -179.9(4)
O6 Na1 O2 C65 45.2(12)
O4 Na1 O2 C65 -110.9(5)
O7 Na1 O2 C65 85.3(7)
O5 Na1 O2 C65 168.7(5)
O6A Na1 O2 C65 6.2(12)
O7A Na1 O2 C65 74.3(7)
O3 Na1 O2 C65 -22.4(6)
O3A Na1 O2 C65 -24.9(6)
C72A Na1 O2 C65 1.6(6)
O6 Na1 O3 C69 99.9(18)
O4 Na1 O3 C69 -13.1(18)
O7 Na1 O3 C69 -178.6(17)
O5 Na1 O3 C69 40(3)
O6A Na1 O3 C69 93.1(18)
O7A Na1 O3 C69 173.8(18)
O3A Na1 O3 C69 -55(11)
O2 Na1 O3 C69 -97.1(18)
C72A Na1 O3 C69 166(3)
O6 Na1 O3 C72 -100.6(16)
O4 Na1 O3 C72 146.4(16)
O7 Na1 O3 C72 -19.2(18)
O5 Na1 O3 C72 -160.8(10)
O6A Na1 O3 C72 -107.5(16)
O7A Na1 O3 C72 -26.8(17)
O3A Na1 O3 C72 104(13)
O2 Na1 O3 C72 62.4(15)
C72A Na1 O3 C72 -34.3(10)
O6 Na1 O4 C73 -138.8(5)
O7 Na1 O4 C73 85.1(17)
O5 Na1 O4 C73 140.3(4)
O6A Na1 O4 C73 -127.5(6)
O3 Na1 O4 C73 -52.2(6)
O3A Na1 O4 C73 -49.7(6)
O2 Na1 O4 C73 33.2(4)
C72A Na1 O4 C73 -52.5(5)
O6 Na1 O4 C76 43.7(6)
O7 Na1 O4 C76 -92.3(17)
O5 Na1 O4 C76 -37.1(4)
O6A Na1 O4 C76 55.0(6)
O3 Na1 O4 C76 130.3(7)
O3A Na1 O4 C76 132.9(7)
O2 Na1 O4 C76 -144.2(4)
C72A Na1 O4 C76 130.0(5)
O6 Na1 O5 C80 -0.9(6)
O4 Na1 O5 C80 113.1(5)
O7 Na1 O5 C80 -83.8(6)
O6A Na1 O5 C80 8.3(6)
O7A Na1 O5 C80 -74.6(6)
O3 Na1 O5 C80 59.7(18)
O3A Na1 O5 C80 74(2)
O2 Na1 O5 C80 -165.5(4)
C72A Na1 O5 C80 -28.1(10)
O6 Na1 O5 C77 177.7(5)
O4 Na1 O5 C77 -68.3(4)
O7 Na1 O5 C77 94.9(6)
O6A Na1 O5 C77 -173.1(5)
O7A Na1 O5 C77 104.0(6)
O3 Na1 O5 C77 -121.7(18)
O3A Na1 O5 C77 -107.8(19)
O2 Na1 O5 C77 13.1(4)
C72A Na1 O5 C77 150.6(9)
O4 Na1 O6 C84 171.2(14)
O7 Na1 O6 C84 -23.1(16)
O5 Na1 O6 C84 -109.4(15)
O6A Na1 O6 C84 115(5)
O7A Na1 O6 C84 -13.4(15)
O3 Na1 O6 C84 84.3(16)
O3A Na1 O6 C84 85.9(16)
O2 Na1 O6 C84 17(2)
C72A Na1 O6 C84 61.8(16)
O4 Na1 O6 C81 5.8(16)
O7 Na1 O6 C81 171.5(16)
O5 Na1 O6 C81 85.3(15)
O6A Na1 O6 C81 -50(4)
O7A Na1 O6 C81 -178.7(17)
O3 Na1 O6 C81 -81.1(15)
O3A Na1 O6 C81 -79.5(15)
O2 Na1 O6 C81 -148.4(13)
C72A Na1 O6 C81 -103.5(15)
O6 Na1 O7 C88 -57.8(13)
O4 Na1 O7 C88 82(2)
O5 Na1 O7 C88 27.3(12)
O6A Na1 O7 C88 -66.6(13)
O7A Na1 O7 C88 -106(5)
O3 Na1 O7 C88 -143.0(13)
O3A Na1 O7 C88 -146.3(12)
O2 Na1 O7 C88 134.0(12)
C72A Na1 O7 C88 -136.8(13)
O6 Na1 O7 C85 141.2(19)
O4 Na1 O7 C85 -79(3)
O5 Na1 O7 C85 -133.7(18)
O6A Na1 O7 C85 132.4(19)
O7A Na1 O7 C85 93(6)
O3 Na1 O7 C85 56.0(19)
O3A Na1 O7 C85 53(2)
O2 Na1 O7 C85 -27.0(18)
C72A Na1 O7 C85 62.1(19)
N2 Si1 N1 C1 -146.6(5)
C13 Si1 N1 C1 97.1(5)
C19 Si1 N1 C1 -16.2(6)
N1 Si1 N2 C25 26.3(4)
C13 Si1 N2 C25 144.0(3)
C19 Si1 N2 C25 -100.3(3)
N1 Si1 N2 Mg1 -155.4(2)
C13 Si1 N2 Mg1 -37.7(3)
C19 Si1 N2 Mg1 78.1(3)
N4 Mg1 N2 C25 -6.5(3)
N3 Mg1 N2 C25 140.4(3)
O1 Mg1 N2 C25 -114.0(3)
N4 Mg1 N2 Si1 175.2(2)
N3 Mg1 N2 Si1 -38.0(3)
O1 Mg1 N2 Si1 67.7(2)
N4 Mg1 N3 C37 67.8(7)
N2 Mg1 N3 C37 -72.8(7)
O1 Mg1 N3 C37 170.6(6)
N3 Mg1 N4 C49 -9.0(6)
N2 Mg1 N4 C49 135.3(5)
O1 Mg1 N4 C49 -108.4(5)
Si1 N1 C1 C6 -50.9(7)
Si1 N1 C1 C2 129.4(4)
C6 C1 C2 C3 4.1(7)
N1 C1 C2 C3 -176.2(4)
C6 C1 C2 C7 -171.1(4)
N1 C1 C2 C7 8.5(6)
C1 C2 C3 C4 0.7(7)
C7 C2 C3 C4 176.0(5)
C2 C3 C4 C5 -3.3(8)
C3 C4 C5 C6 1.0(8)
C4 C5 C6 C1 3.8(7)
C4 C5 C6 C10 -172.3(5)
N1 C1 C6 C5 174.1(4)
C2 C1 C6 C5 -6.3(7)
N1 C1 C6 C10 -9.8(7)
C2 C1 C6 C10 169.8(4)
C3 C2 C7 C8 35.3(6)
C1 C2 C7 C8 -149.5(4)
C3 C2 C7 C9 -89.3(5)
C1 C2 C7 C9 85.9(5)
C5 C6 C10 C11 -28.4(7)
C1 C6 C10 C11 155.6(4)
C5 C6 C10 C12 96.6(6)
C1 C6 C10 C12 -79.4(5)
N2 Si1 C13 C18 119.2(4)
N1 Si1 C13 C18 -124.5(4)
C19 Si1 C13 C18 -6.0(4)
N2 Si1 C13 C14 -64.6(4)
N1 Si1 C13 C14 51.7(4)
C19 Si1 C13 C14 170.2(3)
C18 C13 C14 C15 1.1(6)
Si1 C13 C14 C15 -175.4(4)
C13 C14 C15 C16 -1.6(7)
C14 C15 C16 C17 0.2(7)
C15 C16 C17 C18 1.5(7)
C16 C17 C18 C13 -1.9(7)
C14 C13 C18 C17 0.6(6)
Si1 C13 C18 C17 176.9(3)
N2 Si1 C19 C20 138.8(4)
N1 Si1 C19 C20 14.1(5)
C13 Si1 C19 C20 -103.2(4)
N2 Si1 C19 C24 -46.7(4)
N1 Si1 C19 C24 -171.3(3)
C13 Si1 C19 C24 71.4(4)
C24 C19 C20 C21 -1.8(7)
Si1 C19 C20 C21 172.7(4)
C19 C20 C21 C22 -0.2(7)
C20 C21 C22 C23 2.7(7)
C21 C22 C23 C24 -3.1(7)
C22 C23 C24 C19 1.1(7)
C20 C19 C24 C23 1.3(7)
Si1 C19 C24 C23 -173.8(4)
Si1 N2 C25 C26 -106.6(4)
Mg1 N2 C25 C26 75.0(4)
Si1 N2 C25 C30 74.3(5)
Mg1 N2 C25 C30 -104.1(4)
N2 C25 C26 C27 179.8(4)
C30 C25 C26 C27 -1.1(6)
N2 C25 C26 C31 1.6(6)
C30 C25 C26 C31 -179.3(4)
C25 C26 C27 C28 0.2(7)
C31 C26 C27 C28 178.4(4)
C26 C27 C28 C29 0.6(7)
C27 C28 C29 C30 -0.4(7)
C28 C29 C30 C25 -0.6(7)
C28 C29 C30 C34 -177.1(4)
C26 C25 C30 C29 1.3(6)
N2 C25 C30 C29 -179.6(4)
C26 C25 C30 C34 177.7(4)
N2 C25 C30 C34 -3.2(6)
C27 C26 C31 C32 48.4(5)
C25 C26 C31 C32 -133.4(4)
C27 C26 C31 C33 -75.4(5)
C25 C26 C31 C33 102.9(5)
C29 C30 C34 C36 -48.4(5)
C25 C30 C34 C36 135.1(4)
C29 C30 C34 C35 70.9(5)
C25 C30 C34 C35 -105.6(5)
Mg1 N3 C37 C42 148.2(5)
Mg1 N3 C37 C38 -30.7(8)
N3 C37 C38 C39 174.0(4)
C42 C37 C38 C39 -4.9(7)
N3 C37 C38 C43 -4.4(7)
C42 C37 C38 C43 176.7(4)
C37 C38 C39 C40 2.6(8)
C43 C38 C39 C40 -178.9(5)
C38 C39 C40 C41 1.6(8)
C39 C40 C41 C42 -3.5(8)
C40 C41 C42 C37 1.1(7)
C40 C41 C42 C46 179.1(5)
N3 C37 C42 C41 -175.8(4)
C38 C37 C42 C41 3.1(7)
N3 C37 C42 C46 6.2(7)
C38 C37 C42 C46 -174.9(4)
C39 C38 C43 C44 -87.8(5)
C37 C38 C43 C44 90.7(6)
C39 C38 C43 C45 35.7(7)
C37 C38 C43 C45 -145.9(5)
C41 C42 C46 C47 24.0(6)
C37 C42 C46 C47 -158.0(4)
C41 C42 C46 C48 -100.6(5)
C37 C42 C46 C48 77.4(5)
Mg1 N4 C49 C50 55.9(7)
Mg1 N4 C49 C54 -122.2(5)
N4 C49 C50 C51 -178.5(4)
C54 C49 C50 C51 -0.3(7)
N4 C49 C50 C55 4.5(7)
C54 C49 C50 C55 -177.3(4)
C49 C50 C51 C52 1.0(8)
C55 C50 C51 C52 178.1(5)
C50 C51 C52 C53 -1.8(8)
C51 C52 C53 C54 1.9(8)
C52 C53 C54 C49 -1.3(8)
C52 C53 C54 C58 -179.6(5)
N4 C49 C54 C53 178.6(4)
C50 C49 C54 C53 0.4(7)
N4 C49 C54 C58 -3.1(7)
C50 C49 C54 C58 178.7(4)
C51 C50 C55 C56 -65.0(6)
C49 C50 C55 C56 112.0(5)
C51 C50 C55 C57 58.8(6)
C49 C50 C55 C57 -124.1(5)
C53 C54 C58 C60 -34.9(7)
C49 C54 C58 C60 146.8(5)
C53 C54 C58 C59 87.9(6)
C49 C54 C58 C59 -90.4(5)
C64 O1 C61 C62 -15.5(5)
Mg1 O1 C61 C62 149.0(3)
O1 C61 C62 C63 33.5(5)
C61 C62 C63 C64 -38.7(5)
C61 O1 C64 C63 -9.3(5)
Mg1 O1 C64 C63 -173.5(3)
C62 C63 C64 O1 29.9(5)
C68 O2 C65 C66 -34.7(7)
Na1 O2 C65 C66 144.0(4)
O2 C65 C66 C67 30.7(8)
C65 C66 C67 C68 -15.1(8)
C65 O2 C68 C67 24.2(6)
Na1 O2 C68 C67 -154.7(4)
C66 C67 C68 O2 -5.4(7)
C72 O3 C69 C70 44.4(19)
Na1 O3 C69 C70 -152.1(19)
O3 C69 C70 C71 -16(2)
C69 C70 C71 C72 -18(2)
C69 O3 C72 C71 -51.6(16)
Na1 O3 C72 C71 143.5(16)
C70 C71 C72 O3 44.7(19)
C76 O4 C73 C74 -33.9(5)
Na1 O4 C73 C74 148.2(3)
O4 C73 C74 C75 38.0(6)
C73 C74 C75 C76 -28.0(6)
C73 O4 C76 C75 15.6(6)
Na1 O4 C76 C75 -166.7(4)
C74 C75 C76 O4 8.7(6)
C80 O5 C77 C78 -10.4(6)
Na1 O5 C77 C78 170.6(4)
O5 C77 C78 C79 31.4(6)
C77 C78 C79 C80 -38.3(6)
C77 O5 C80 C79 -14.0(6)
Na1 O5 C80 C79 164.8(3)
C78 C79 C80 O5 33.0(6)
C84 O6 C81 C82 -23(2)
Na1 O6 C81 C82 147.1(13)
O6 C81 C82 C83 13(2)
C81 C82 C83 C84 1(2)
C81 O6 C84 C83 24(2)
Na1 O6 C84 C83 -141.2(13)
C82 C83 C84 O6 -15(2)
C88 O7 C85 C86 18(2)
Na1 O7 C85 C86 -179.8(10)
O7 C85 C86 C87 10(2)
C85 C86 C87 C88 -29.6(17)
C85 O7 C88 C87 -37(2)
Na1 O7 C88 C87 159.6(10)
C86 C87 C88 O7 39.0(14)
C92 O8 C89 C90 -57.4(18)
O8 C89 C90 C91 39(2)
C89 C90 C91 C92 -5(3)
C89 O8 C92 C91 56(2)
C90 C91 C92 O8 -32(3)
O6 Na1 O7A C88A -166.8(18)
O7 Na1 O7A C88A -37(4)
O5 Na1 O7A C88A -83.7(17)
O6A Na1 O7A C88A -177.2(18)
O3 Na1 O7A C88A 107.6(17)
O3A Na1 O7A C88A 104.7(17)
O2 Na1 O7A C88A 22.4(17)
C72A Na1 O7A C88A 110.8(18)
O6 Na1 O7A C85A -31.7(11)
O7 Na1 O7A C85A 98(5)
O5 Na1 O7A C85A 51.4(11)
O6A Na1 O7A C85A -42.1(11)
O3 Na1 O7A C85A -117.3(12)
O3A Na1 O7A C85A -120.2(12)
O2 Na1 O7A C85A 157.5(11)
C72A Na1 O7A C85A -114.1(11)
C88A O7A C85A C86A 20(2)
Na1 O7A C85A C86A -118.9(12)
O7A C85A C86A C87A -37(2)
C85A C86A C87A C88A 35.5(18)
C85A O7A C88A C87A 1(2)
Na1 O7A C88A C87A 138.6(13)
C86A C87A C88A O7A -20.1(19)
O6 Na1 O6A C84A -110(5)
O4 Na1 O6A C84A 122.4(12)
O7 Na1 O6A C84A -68.6(13)
O5 Na1 O6A C84A -154.3(12)
O7A Na1 O6A C84A -60.5(13)
O3 Na1 O6A C84A 38.3(12)
O3A Na1 O6A C84A 40.3(12)
O2 Na1 O6A C84A 9(2)
C72A Na1 O6A C84A 13.8(11)
O6 Na1 O6A C81A 80(4)
O4 Na1 O6A C81A -47(2)
O7 Na1 O6A C81A 122(2)
O5 Na1 O6A C81A 36(2)
O7A Na1 O6A C81A 130(2)
O3 Na1 O6A C81A -131(2)
O3A Na1 O6A C81A -129(2)
O2 Na1 O6A C81A -160.6(17)
C72A Na1 O6A C81A -156(2)
C84A O6A C81A C82A -2(2)
Na1 O6A C81A C82A 169.2(16)
O6A C81A C82A C83A 18(3)
C81A O6A C84A C83A -19(2)
Na1 O6A C84A C83A 169.0(15)
O6A C84A C83A C82A 31(3)
C81A C82A C83A C84A -28(3)
C92A O8A C89A C90A -7(3)
O8A C89A C90A C91A 11(3)
C89A C90A C91A C92A -11(3)
C89A O8A C92A C91A 0(3)
C90A C91A C92A O8A 7(3)
O6 Na1 O3A C69A 59.7(16)
O4 Na1 O3A C69A -53.2(15)
O7 Na1 O3A C69A 142.1(14)
O5 Na1 O3A C69A -14(3)
O6A Na1 O3A C69A 53.2(16)
O7A Na1 O3A C69A 133.9(15)
O3 Na1 O3A C69A 84(13)
O2 Na1 O3A C69A -137.6(15)
C72A Na1 O3A C69A 121(2)
O6 Na1 O3A C72A -61.3(12)
O4 Na1 O3A C72A -174.2(12)
O7 Na1 O3A C72A 21.1(14)
O5 Na1 O3A C72A -134.9(13)
O6A Na1 O3A C72A -67.8(12)
O7A Na1 O3A C72A 12.9(13)
O3 Na1 O3A C72A -37(11)
O2 Na1 O3A C72A 101.4(12)
C69A O3A C72A C71A 42.4(18)
Na1 O3A C72A C71A 175.7(12)
C69A O3A C72A Na1 -133.2(19)
O6 Na1 C72A O3A 116.4(13)
O4 Na1 C72A O3A 6.3(13)
O7 Na1 C72A O3A -159.9(14)
O5 Na1 C72A O3A 144.1(12)
O6A Na1 C72A O3A 105.3(13)
O7A Na1 C72A O3A -166.7(14)
O3 Na1 C72A O3A 6(2)
O2 Na1 C72A O3A -76.5(13)
O6 Na1 C72A C71A 107(3)
O4 Na1 C72A C71A -4(3)
O7 Na1 C72A C71A -170(3)
O5 Na1 C72A C71A 134(2)
O6A Na1 C72A C71A 95(3)
O7A Na1 C72A C71A -176(3)
O3 Na1 C72A C71A -4(3)
O3A Na1 C72A C71A -10(3)
O2 Na1 C72A C71A -86(3)
C72A O3A C69A C70A -37(2)
Na1 O3A C69A C70A -157.5(17)
O3A C72A C71A C70A -27(2)
Na1 C72A C71A C70A -19(3)
C72A C71A C70A C69A 3(2)
O3A C69A C70A C71A 21(2)
